data_7244783
loop_
_publ_author_name
'Ignaszak, Anna'
'Patterson, Nigel'
'O'Brien, Connor'
'True, Allison'
'Elsegood, Mark R. J.'
'Prior, Timothy J.'
'Redshaw, Carl'

_publ_section_title
;
 Heterometallic cobalt(ii) calix[6 and 8]arenes: synthesis, structure and
 electrochemical activity
;
_journal_issue 19
_journal_name_full 'RSC Advances'
_journal_page_first 11672
_journal_page_last 11685
_journal_paper_doi 10.1039/D2RA01009G
_journal_volume 12
_journal_year 2022
_chemical_formula_moiety 'C144 H176 Br Co6 N6 Na O13, 7[CH3CN]'
_chemical_formula_sum 'C158 H197 Br Co6 N13 Na O13'
_chemical_formula_weight 2942.75
_space_group_crystal_system triclinic
_space_group_IT_number 2
_space_group_name_Hall '-P 1'
_space_group_name_H-M_alt 'P -1'
_atom_sites_solution_hydrogens mixed
_atom_sites_solution_primary dual
_audit_creation_date 2022-02-14
_audit_creation_method
;
Olex2 1.3
(compiled 2020.11.12 svn.r5f609507 for OlexSys, GUI svn.r6272)
;
_audit_update_record
;
2022-02-15 deposited with the CCDC.	2022-03-14 downloaded from the CCDC.
;
_cell_angle_alpha 88.4380(10)
_cell_angle_beta 85.3530(10)
_cell_angle_gamma 68.1970(10)
_cell_formula_units_Z 2
_cell_length_a 16.9279(2)
_cell_length_b 21.3316(3)
_cell_length_c 24.0984(4)
_cell_measurement_reflns_used 46074
_cell_measurement_temperature 100.00(10)
_cell_measurement_theta_max 69.9980
_cell_measurement_theta_min 3.4480
_cell_volume 8052.8(2)
_computing_cell_refinement 'CrysAlisPro 1.171.41.105a (Rigaku OD, 2021)'
_computing_data_collection 'CrysAlisPro 1.171.41.105a (Rigaku OD, 2021)'
_computing_data_reduction 'CrysAlisPro 1.171.41.105a (Rigaku OD, 2021)'
_computing_molecular_graphics 'Olex2 1.3 (Dolomanov et al., 2009)'
_computing_publication_material 'Olex2 1.3 (Dolomanov et al., 2009)'
_computing_structure_refinement 'SHELXL 2018/3 (Sheldrick, 2015)'
_computing_structure_solution 'SHELXT  (Sheldrick, 2015)'
_diffrn_ambient_environment N~2~
_diffrn_ambient_temperature 100.00(10)
_diffrn_detector 'hybrid pixel array detector'
_diffrn_detector_area_resol_mean 10.0000
_diffrn_measured_fraction_theta_full 0.994
_diffrn_measured_fraction_theta_max 0.992
_diffrn_measurement_details
;
List of Runs (angles in degrees, time in seconds):

  # Type    Start    End  Width  t~exp~   \w     \q     \k     \f   Frames
#--------------------------------------------------------------------------
  1  \w    -89.00  89.00   0.50    3.00    --    0.00   0.00-180.00  356
  2  \w    -84.00  94.00   0.50    3.00    --    5.00  55.00-108.36  356
  3  \w   -179.00  -1.00   0.50   15.00    --  -90.00  56.00 -71.42  356
  4  \w   -178.00-146.00   0.50   15.00    --  -90.00  59.00 -83.35   64
  5  \w   -179.00  -1.00   0.50   15.00    --  -90.00  58.00 -17.65  356
  6  \w   -179.00  -1.00   0.50   15.00    --  -90.00  59.00-119.01  356
  7  \w   -179.00  -1.00   0.50   15.00    --  -90.00  59.00 105.28  356
  8  \w   -179.00  -1.00   0.50   15.00    --  -90.00  58.00 147.90  356
  9  \w   -179.00  -1.00   0.50   15.00    --  -90.00  39.00-120.00  356
 10  \w   -179.00  -1.00   0.50   15.00    --  -90.00  10.00 -30.00  356
 11  \w   -179.00  -1.00   0.50   15.00    --  -90.00  59.00-164.02  356
 12  \w   -179.00  -1.00   0.50   15.00    --  -90.00  59.00  63.40  356
 13  \w   -179.00  -1.00   0.50   15.00    --  -90.00  59.00 -55.83  356
 14  \w   -179.00  -1.00   0.50   15.00    --  -90.00  57.00  31.20  356
 15  \w   -178.00 -40.00   0.50   15.00    --  -90.00  59.00 -83.35  276
 16  \w    -66.00 -40.00   0.50   15.00    --  -90.00  59.00 -83.35   52
 17  \w   -161.00-123.00   0.50   15.00    --  -90.00  59.00 -23.04   76
 18  \w   -117.00 -92.00   0.50   15.00    --  -90.00  59.00 -23.04   50
 19  \w    -82.00 -35.00   0.50   15.00    --  -90.00  59.00-174.93   94
 20  \w   -131.00-105.00   0.50   15.00    --  -90.00  59.00-174.93   52
 21  \w   -178.00 -26.00   0.50   15.00    --  -90.00  59.00 170.02  304
 22  \w    -89.00  89.00   0.50    3.00    --    0.00  30.00 120.00  356
 23  \w   -179.00-154.00   0.50   15.00    --  -90.00  59.00 131.63   50
;
_diffrn_measurement_device 'four-circle diffractometer'
_diffrn_measurement_device_type
'Rigaku 007HF equipped with HF Varimax confocal mirrors and an AFC11 goniometer and HyPix 6000HE detector'
_diffrn_measurement_method 'profile data from \w-scans'
_diffrn_orient_matrix_type 'CrysAlisPro convention (1999,Acta A55,543-557)'
_diffrn_orient_matrix_UB_11 -0.0002708000
_diffrn_orient_matrix_UB_12 -0.0053127000
_diffrn_orient_matrix_UB_13 0.0638931000
_diffrn_orient_matrix_UB_21 -0.0884642000
_diffrn_orient_matrix_UB_22 -0.0054688000
_diffrn_orient_matrix_UB_23 0.0029281000
_diffrn_orient_matrix_UB_31 0.0428732000
_diffrn_orient_matrix_UB_32 -0.0774095000
_diffrn_orient_matrix_UB_33 -0.0047891000
_diffrn_radiation_monochromator mirror
_diffrn_radiation_probe x-ray
_diffrn_radiation_type 'Cu K\a'
_diffrn_radiation_wavelength 1.54178
_diffrn_reflns_av_R_equivalents 0.0878
_diffrn_reflns_av_unetI/netI 0.0541
_diffrn_reflns_Laue_measured_fraction_full 0.994
_diffrn_reflns_Laue_measured_fraction_max 0.992
_diffrn_reflns_limit_h_max 20
_diffrn_reflns_limit_h_min -20
_diffrn_reflns_limit_k_max 25
_diffrn_reflns_limit_k_min -25
_diffrn_reflns_limit_l_max 29
_diffrn_reflns_limit_l_min -29
_diffrn_reflns_number 173441
_diffrn_reflns_point_group_measured_fraction_full 0.994
_diffrn_reflns_point_group_measured_fraction_max 0.992
_diffrn_reflns_theta_full 67.679
_diffrn_reflns_theta_max 68.245
_diffrn_reflns_theta_min 3.247
_diffrn_source 'Rotating anode'
_diffrn_source_type 'Rigaku 007 HF'
_exptl_absorpt_coefficient_mu 5.510
_exptl_absorpt_correction_T_max 1.00000
_exptl_absorpt_correction_T_min 0.56663
_exptl_absorpt_correction_type multi-scan
_exptl_absorpt_process_details
;
CrysAlisPro 1.171.41.105a (Rigaku Oxford Diffraction, 2021)
Empirical absorption correction using spherical harmonics,
implemented in SCALE3 ABSPACK scaling algorithm.
;
_exptl_crystal_colour 'intense blue'
_exptl_crystal_density_diffrn 1.214
_exptl_crystal_description plate
_exptl_crystal_F_000 3096
_exptl_crystal_size_max 0.2
_exptl_crystal_size_mid 0.07
_exptl_crystal_size_min 0.015
_refine_diff_density_max 1.329
_refine_diff_density_min -0.631
_refine_diff_density_rms 0.073
_refine_ls_extinction_method none
_refine_ls_goodness_of_fit_ref 1.063
_refine_ls_hydrogen_treatment mixed
_refine_ls_matrix_type full
_refine_ls_number_parameters 1516
_refine_ls_number_reflns 29268
_refine_ls_number_restraints 118
_refine_ls_restrained_S_all 1.069
_refine_ls_R_factor_all 0.0872
_refine_ls_R_factor_gt 0.0700
_refine_ls_shift/su_max 0.001
_refine_ls_shift/su_mean 0.000
_refine_ls_structure_factor_coef Fsqd
_refine_ls_weighting_details 'w=1/[\s^2^(Fo^2^)+(0.1210P)^2^+4.9245P] where P=(Fo^2^+2Fc^2^)/3'
_refine_ls_weighting_scheme calc
_refine_ls_wR_factor_gt 0.1987
_refine_ls_wR_factor_ref 0.2111
_reflns_Friedel_coverage 0.000
_reflns_number_gt 22098
_reflns_number_total 29268
_reflns_threshold_expression 'I > 2\s(I)'
_cod_data_source_file d2ra01009g2.cif
_cod_data_source_block 2021ncs0516r1s
_cod_database_code 7244783
_shelx_shelxl_version_number 2018/3
_chemical_oxdiff_formula 'C70 H70 O6 N4 Na2 Co4 Br2'
_chemical_oxdiff_usercomment '[6]CoNa recollection due to power cut'
_shelx_space_group_comment
;
The symmetry employed for this shelxl refinement is uniquely defined
by the following loop, which should always be used as a source of
symmetry information in preference to the above space-group names.
They are only intended as comments.
;
_shelx_estimated_absorpt_t_max 0.922
_shelx_estimated_absorpt_t_min 0.405
_reflns_odcompleteness_completeness 99.26
_reflns_odcompleteness_iscentric 1
_reflns_odcompleteness_theta 68.13
_olex2_refinement_description
;
1. Fixed Uiso
 At 1.2 times of:
  All C(H) groups, All C(H,H) groups
 At 1.5 times of:
  All C(H,H,H) groups, All O(H) groups
2. Restrained distances
 H4-O4
 0.95 with sigma of 0.02
 H4-O5
 1.6 with sigma of 0.02
 C18-C19 \\sim C18-C19A
 with sigma of 0.02
 N2-C135 \\sim N2-C13A
 with sigma of 0.02
 C26-C29 \\sim C26-C29A
 with sigma of 0.02
 C18-C21 \\sim C18-C21A
 with sigma of 0.02
 C18-C20 \\sim C18-C20A
 with sigma of 0.02
 C8-C9 \\sim C9-C10 \\sim C10-C8 \\sim C8A-C9A \\sim C9A-C10A \\sim C8A-C10A
 with sigma of 0.04
 C29-C30 \\sim C29-C31 \\sim C29-C32 \\sim C29A-C31A \\sim C29A-C30A \\sim
C29A-C32A
 with sigma of 0.02
 C19-C20 \\sim C19-C21 \\sim C20-C21 \\sim C20A-C19A \\sim C19A-C21A \\sim
C20A-C21A
 with sigma of 0.04
 C30-C31 \\sim C30-C32 \\sim C32-C30 \\sim C30A-C31A \\sim C30A-C32A \\sim
C32A-C30A
 with sigma of 0.04
 N4-C140 \\sim N4-C14A
 with sigma of 0.04
 C7-C4 \\sim C7-C8 \\sim C7-C9 \\sim C7-C10 \\sim C7A-C8A \\sim C7A-C9A \\sim
C7A-C10A
 with sigma of 0.02
 C117-C120 \\sim C153-C1B
 with sigma of 0.02
 C114-C117 \\sim C114-C153
 with sigma of 0.02
 N2-C136 \\sim N2-C13B
 with sigma of 0.04
 C118-C119 \\sim C1C-C1A
 with sigma of 0.04
 C114-C120 \\sim C114-C1B
 with sigma of 0.04
 C117-C119 \\sim C153-C1A
 with sigma of 0.02
 C118-C120 \\sim C1C-C1B
 with sigma of 0.04
 C119-C120 \\sim C1A-C1B
 with sigma of 0.04
 C117-C118 \\sim C153-C1C
 with sigma of 0.02
 C114-C118 \\sim C114-C1C
 with sigma of 0.04
 C114-C119 \\sim C114-C1A
 with sigma of 0.04
 N4-C139 \\sim N4-C13C
 with sigma of 0.02
 C135-C136 \\sim C13A-C13B
 with sigma of 0.02
 C139-C140 \\sim C13C-C14A
 with sigma of 0.02
3. Uiso/Uaniso restraints and constraints
C13C \\sim C14A \\sim C139 \\sim C140: within 2A with sigma of 0.04 and sigma
for terminal atoms of 0.08 within 2A
C13A \\sim C13B \\sim C135 \\sim C136: within 2A with sigma of 0.04 and sigma
for terminal atoms of 0.08 within 2A
C13E \\sim C13F \\sim C133 \\sim C134: within 2A with sigma of 0.04 and sigma
for terminal atoms of 0.08 within 2A
C144 \\sim C143 \\sim N6 \\sim N6A \\sim C154 \\sim C14B: within 2A with sigma
of 0.04 and sigma for terminal atoms of 0.08 within 2A
Uiso(C21A) = Uiso(C21) = Uiso(C19A) = Uiso(C19) = Uiso(C20A) = Uiso(C20)
Uiso(C29) = Uiso(C29A)
Uiso(C30A) = Uiso(C31) = Uiso(C31A) = Uiso(C32A) = Uiso(C30) = Uiso(C32)
Uiso(C8) = Uiso(C8A) = Uiso(C9) = Uiso(C9A) = Uiso(C10) = Uiso(C10A)
Uiso(C7) = Uiso(C7A)
Uiso(C1A) = Uiso(C119) = Uiso(C1C) = Uiso(C118) = Uiso(C120) = Uiso(C1B)
Uiso(C153) = Uiso(C117)
4. Others
 Sof(N6A)=Sof(C14B)=Sof(H14D)=Sof(H14E)=Sof(H14F)=Sof(C154)=1-FVAR(1)
 Sof(N6)=Sof(C143)=Sof(C144)=Sof(H14M)=Sof(H14N)=Sof(H14O)=FVAR(1)
 Sof(C19A)=Sof(H19D)=Sof(H19E)=Sof(H19F)=Sof(C20A)=Sof(H20D)=Sof(H20E)=
 Sof(H20F)=Sof(C21A)=Sof(H21D)=Sof(H21E)=Sof(H21F)=1-FVAR(2)
 Sof(C19)=Sof(H19A)=Sof(H19B)=Sof(H19C)=Sof(C20)=Sof(H20A)=Sof(H20B)=Sof(H20C)=
 Sof(C21)=Sof(H21A)=Sof(H21B)=Sof(H21C)=FVAR(2)
 Sof(C7A)=Sof(C8A)=Sof(H8AA)=Sof(H8AB)=Sof(H8AC)=Sof(C9A)=Sof(H9AA)=Sof(H9AB)=
 Sof(H9AC)=Sof(C10A)=Sof(H10D)=Sof(H10E)=Sof(H10F)=1-FVAR(3)
 Sof(C7)=Sof(C8)=Sof(H8A)=Sof(H8B)=Sof(H8C)=Sof(C9)=Sof(H9A)=Sof(H9B)=Sof(H9C)=
 Sof(C10)=Sof(H10A)=Sof(H10B)=Sof(H10C)=FVAR(3)
 Sof(C29A)=Sof(C30A)=Sof(H30D)=Sof(H30E)=Sof(H30F)=Sof(C31A)=Sof(H31D)=
 Sof(H31E)=Sof(H31F)=Sof(C32A)=Sof(H32D)=Sof(H32E)=Sof(H32F)=1-FVAR(4)
 Sof(C29)=Sof(C30)=Sof(H30A)=Sof(H30B)=Sof(H30C)=Sof(C31)=Sof(H31A)=Sof(H31B)=
 Sof(H31C)=Sof(C32)=Sof(H32A)=Sof(H32B)=Sof(H32C)=FVAR(4)
 Sof(C1A)=Sof(H1AA)=Sof(H1AB)=Sof(H1AC)=Sof(C1B)=Sof(H1BA)=Sof(H1BB)=Sof(H1BC)=
 Sof(C1C)=Sof(H1CA)=Sof(H1CB)=Sof(H1CC)=Sof(C153)=1-FVAR(5)
 Sof(C117)=Sof(C118)=Sof(H11E)=Sof(H11F)=Sof(H11G)=Sof(C119)=Sof(H11H)=
 Sof(H11I)=Sof(H11J)=Sof(C120)=Sof(H12A)=Sof(H12B)=Sof(H12C)=FVAR(5)
 Sof(C13A)=Sof(C13B)=Sof(H13A)=Sof(H13B)=Sof(H13C)=1-FVAR(6)
 Sof(C135)=Sof(C136)=Sof(H13R)=Sof(H13S)=Sof(H13T)=FVAR(6)
 Sof(C13C)=Sof(C14A)=Sof(H14A)=Sof(H14B)=Sof(H14C)=1-FVAR(7)
 Sof(C139)=Sof(C140)=Sof(H14G)=Sof(H14H)=Sof(H14I)=FVAR(7)
 Sof(C13E)=Sof(C13F)=Sof(H13D)=Sof(H13E)=Sof(H13F)=1-FVAR(8)
 Sof(C133)=Sof(C134)=Sof(H13O)=Sof(H13P)=Sof(H13Q)=FVAR(8)
5.a Secondary CH2 refined with riding coordinates:
 C11(H11A,H11B), C22(H22A,H22B), C33(H33A,H33B), C44(H44A,H44B), C55(H55A,
 H55B), C66(H66A,H66B), C77(H77A,H77B), C88(H88A,H88B), C99(H99A,H99B),
 C110(H11C,H11D), C121(H12D,H12E), C132(H13M,H13N)
5.b Me refined with riding coordinates:
 C1A(H1AA,H1AB,H1AC), C1B(H1BA,H1BB,H1BC), C1C(H1CA,H1CB,H1CC), C8(H8A,H8B,
 H8C), C8A(H8AA,H8AB,H8AC), C9(H9A,H9B,H9C), C9A(H9AA,H9AB,H9AC), C10(H10A,H10B,
 H10C), C10A(H10D,H10E,H10F), C19(H19A,H19B,H19C), C19A(H19D,H19E,H19F),
 C20(H20A,H20B,H20C), C20A(H20D,H20E,H20F), C21(H21A,H21B,H21C), C21A(H21D,H21E,
 H21F), C30(H30A,H30B,H30C), C30A(H30D,H30E,H30F), C31(H31A,H31B,H31C),
 C31A(H31D,H31E,H31F), C32(H32A,H32B,H32C), C32A(H32D,H32E,H32F), C41(H41A,H41B,
 H41C), C42(H42A,H42B,H42C), C43(H43A,H43B,H43C), C52(H52A,H52B,H52C), C53(H53A,
 H53B,H53C), C54(H54A,H54B,H54C), C63(H63A,H63B,H63C), C64(H64A,H64B,H64C),
 C65(H65A,H65B,H65C), C74(H74A,H74B,H74C), C75(H75A,H75B,H75C), C76(H76A,H76B,
 H76C), C85(H85A,H85B,H85C), C86(H86A,H86B,H86C), C87(H87A,H87B,H87C), C96(H96A,
 H96B,H96C), C97(H97A,H97B,H97C), C98(H98A,H98B,H98C), C107(H10G,H10H,H10I),
 C108(H10J,H10K,H10L), C109(H10M,H10N,H10O), C118(H11E,H11F,H11G), C119(H11H,
 H11I,H11J), C120(H12A,H12B,H12C), C129(H12F,H12G,H12H), C130(H13G,H13H,H13I),
 C131(H13J,H13K,H13L)
5.c Aromatic/amide H refined with riding coordinates:
 C3(H3), C5(H5A), C14(H14), C16(H16), C25(H25), C27(H27), C36(H36), C38(H38),
 C47(H47), C49(H49), C58(H58), C60(H60), C69(H69), C71(H71), C80(H80), C82(H82),
  C91(H91), C93(H93), C102(H102), C104(H104), C113(H113), C115(H115),
 C124(H124), C126(H126)
5.d Idealised Me refined as rotating group:
 C13B(H13A,H13B,H13C), C13F(H13D,H13E,H13F), C14A(H14A,H14B,H14C), C14B(H14D,
 H14E,H14F), C134(H13O,H13P,H13Q), C136(H13R,H13S,H13T), C138(H13U,H13V,H13W),
 C140(H14G,H14H,H14I), C142(H14J,H14K,H14L), C144(H14M,H14N,H14O)
5.e Idealised tetrahedral OH refined as rotating group:
 O5(H5)
;
_smtbx_masks_special_details
;
A solvent mask was calculated and 315 electrons were 
found in a volume of 1571\%A^3^ in 4 voids per unit cell. 
This is consistent with the presence of 
7[CH3CN] per Unit Cell 
which account for 308 electrons 
per unit cell.
;
_smtbx_masks_void_probe_radius 1.2
_smtbx_masks_void_truncation_radius 1.2
_olex2_submission_special_instructions 'No special instructions were received'
_oxdiff_exptl_absorpt_empirical_details
;
Empirical correction (ABSPACK) includes:
- Absorption correction using spherical harmonics
- Frame scaling
- Detector area scaling
- B-factor correction
;
_oxdiff_exptl_absorpt_empirical_full_max 3.791
_oxdiff_exptl_absorpt_empirical_full_min 0.344

loop_
_space_group_symop_operation_xyz
'x, y, z'
'-x, -y, -z'

loop_
_atom_site_label
_atom_site_type_symbol
_atom_site_fract_x
_atom_site_fract_y
_atom_site_fract_z
_atom_site_U_iso_or_equiv
_atom_site_adp_type
_atom_site_occupancy
_atom_site_site_symmetry_order
_atom_site_calc_flag
_atom_site_refinement_flags_posn
_atom_site_refinement_flags_adp
_atom_site_refinement_flags_occupancy
_atom_site_disorder_assembly
_atom_site_disorder_group
Br1 Br 0.29567(4) 0.99166(3) 0.41679(2) 0.07814(17) Uani 1 1 d . . . . .
Co1 Co 0.57118(4) 0.77316(3) 0.33122(3) 0.04246(15) Uani 1 1 d . . . . .
Co2 Co 0.45523(4) 0.77654(3) 0.24009(2) 0.04025(15) Uani 1 1 d . . . . .
Co3 Co 0.50626(4) 0.89716(3) 0.23020(3) 0.04377(15) Uani 1 1 d . . . . .
Co4 Co 0.69003(4) 0.82036(3) 0.25444(3) 0.04302(15) Uani 1 1 d . . . . .
Co5 Co 0.63587(4) 0.72560(3) 0.19387(3) 0.04479(16) Uani 1 1 d . . . . .
Co6 Co 0.43780(5) 0.94851(4) 0.37513(3) 0.05444(18) Uani 1 1 d . . . . .
Na1 Na 0.71756(12) 0.56481(10) 0.27856(7) 0.0617(4) Uani 1 1 d . . . . .
O1 O 0.68751(17) 0.78343(13) 0.33000(11) 0.0462(6) Uani 1 1 d . . . . .
O2 O 0.50569(18) 0.85297(14) 0.38145(11) 0.0495(6) Uani 1 1 d . . . . .
O3 O 0.46888(17) 0.74763(13) 0.31725(11) 0.0446(6) Uani 1 1 d . . . . .
O4 O 0.62952(18) 0.52721(14) 0.34332(12) 0.0502(7) Uani 1 1 d D . . . .
O5 O 0.77148(18) 0.45676(14) 0.38006(12) 0.0508(7) Uani 1 1 d D . . . .
H5 H 0.790837 0.486978 0.371321 0.076 Uiso 1 1 calc R U . . .
O6 O 0.81210(17) 0.55247(14) 0.34591(12) 0.0511(7) Uani 1 1 d . . . . .
O7 O 0.72118(17) 0.76713(13) 0.18340(11) 0.0448(6) Uani 1 1 d . . . . .
O8 O 0.70159(17) 0.63109(13) 0.20376(11) 0.0440(6) Uani 1 1 d . . . . .
O9 O 0.52473(16) 0.72861(12) 0.17286(10) 0.0418(6) Uani 1 1 d . . . . .
O10 O 0.40809(17) 0.87135(12) 0.21781(11) 0.0440(6) Uani 1 1 d . . . . .
O11 O 0.44805(17) 0.95857(13) 0.29560(12) 0.0481(6) Uani 1 1 d . . . . .
O12 O 0.61574(17) 0.91010(12) 0.23019(11) 0.0447(6) Uani 1 1 d . . . . .
O13 O 0.57198(16) 0.79763(12) 0.25099(11) 0.0427(6) Uani 1 1 d . . . . .
N1 N 0.6163(2) 0.68955(19) 0.38197(17) 0.0581(9) Uani 1 1 d . . . . .
N2 N 0.3451(2) 0.75720(17) 0.23085(15) 0.0489(8) Uani 1 1 d D . . . .
N3 N 0.4742(3) 0.96030(18) 0.15789(17) 0.0567(9) Uani 1 1 d . . . . .
N4 N 0.8019(3) 0.8388(2) 0.25124(17) 0.0620(10) Uani 1 1 d D . . . .
N5 N 0.4951(3) 1.0035(2) 0.41450(17) 0.0687(11) Uani 1 1 d . . . . .
N6 N 0.7643(5) 0.4706(4) 0.2212(3) 0.0534(19) Uiso 0.500(8) 1 d . U P A 1
N6A N 0.8096(9) 0.4749(6) 0.2176(5) 0.096(3) Uiso 0.500(8) 1 d . U P A 2
C1 C 0.7451(3) 0.7584(2) 0.36938(17) 0.0479(9) Uani 1 1 d . . . . .
C1A C 0.3651(8) 1.2324(6) 0.1538(6) 0.0898(15) Uiso 0.528(8) 1 d D . P B 2
H1AA H 0.396913 1.238797 0.183930 0.135 Uiso 0.528(8) 1 calc R U P B 2
H1AB H 0.404563 1.200418 0.126430 0.135 Uiso 0.528(8) 1 calc R U P B 2
H1AC H 0.336721 1.275819 0.135628 0.135 Uiso 0.528(8) 1 calc R U P B 2
C1B C 0.2528(8) 1.1961(7) 0.1312(5) 0.0898(15) Uiso 0.528(8) 1 d D . P B 2
H1BA H 0.209925 1.178355 0.146454 0.135 Uiso 0.528(8) 1 calc R U P B 2
H1BB H 0.224511 1.239553 0.113107 0.135 Uiso 0.528(8) 1 calc R U P B 2
H1BC H 0.292353 1.164153 0.103908 0.135 Uiso 0.528(8) 1 calc R U P B 2
C1C C 0.2398(9) 1.2640(6) 0.2199(6) 0.0898(15) Uiso 0.528(8) 1 d D . P B 2
H1CA H 0.194400 1.250288 0.237426 0.135 Uiso 0.528(8) 1 calc R U P B 2
H1CB H 0.273818 1.270448 0.248694 0.135 Uiso 0.528(8) 1 calc R U P B 2
H1CC H 0.214350 1.306387 0.199768 0.135 Uiso 0.528(8) 1 calc R U P B 2
C2 C 0.8193(3) 0.7005(2) 0.35663(18) 0.0504(9) Uani 1 1 d . . . . .
C3 C 0.8752(3) 0.6728(3) 0.3977(2) 0.0617(11) Uani 1 1 d . . . . .
H3 H 0.924757 0.633839 0.388929 0.074 Uiso 1 1 calc R U . . .
C4 C 0.8619(3) 0.6994(3) 0.4509(2) 0.0709(13) Uani 1 1 d D . . . .
C5 C 0.7888(3) 0.7573(3) 0.4624(2) 0.0653(12) Uani 1 1 d . . . . .
H5A H 0.779100 0.777299 0.498271 0.078 Uiso 1 1 calc R U . . .
C6 C 0.7294(3) 0.7870(2) 0.42292(18) 0.0529(10) Uani 1 1 d . . . . .
C7 C 0.9171(6) 0.6601(5) 0.4990(4) 0.0697(18) Uiso 0.554(6) 1 d D . P C 1
C7A C 0.9317(8) 0.6711(6) 0.4914(5) 0.0697(18) Uiso 0.446(6) 1 d D . P C 2
C8 C 0.9918(7) 0.5981(5) 0.4787(5) 0.0888(14) Uiso 0.554(6) 1 d D . P C 1
H8A H 0.970841 0.566495 0.461992 0.133 Uiso 0.554(6) 1 calc R U P C 1
H8B H 1.028223 0.611273 0.450844 0.133 Uiso 0.554(6) 1 calc R U P C 1
H8C H 1.024935 0.576397 0.510180 0.133 Uiso 0.554(6) 1 calc R U P C 1
C8A C 0.9224(9) 0.6042(6) 0.5082(6) 0.0888(14) Uiso 0.446(6) 1 d D . P C 2
H8AA H 0.863311 0.612849 0.522244 0.133 Uiso 0.446(6) 1 calc R U P C 2
H8AB H 0.937255 0.574212 0.475694 0.133 Uiso 0.446(6) 1 calc R U P C 2
H8AC H 0.960701 0.582652 0.537353 0.133 Uiso 0.446(6) 1 calc R U P C 2
C9 C 0.8674(7) 0.6340(6) 0.5438(5) 0.0888(14) Uiso 0.554(6) 1 d D . P C 1
H9A H 0.817443 0.671772 0.559037 0.133 Uiso 0.554(6) 1 calc R U P C 1
H9B H 0.848792 0.600786 0.527270 0.133 Uiso 0.554(6) 1 calc R U P C 1
H9C H 0.904318 0.612622 0.573697 0.133 Uiso 0.554(6) 1 calc R U P C 1
C9A C 0.9108(10) 0.7167(7) 0.5437(6) 0.0888(14) Uiso 0.446(6) 1 d D . P C 2
H9AA H 0.852648 0.724394 0.559265 0.133 Uiso 0.446(6) 1 calc R U P C 2
H9AB H 0.951261 0.694450 0.571606 0.133 Uiso 0.446(6) 1 calc R U P C 2
H9AC H 0.915402 0.760050 0.533459 0.133 Uiso 0.446(6) 1 calc R U P C 2
C10 C 0.9520(8) 0.7084(6) 0.5248(5) 0.0888(14) Uiso 0.554(6) 1 d D . P C 1
H10A H 0.904387 0.749026 0.538254 0.133 Uiso 0.554(6) 1 calc R U P C 1
H10B H 0.985302 0.686047 0.556024 0.133 Uiso 0.554(6) 1 calc R U P C 1
H10C H 0.988589 0.720923 0.496688 0.133 Uiso 0.554(6) 1 calc R U P C 1
C10A C 1.0203(8) 0.6611(7) 0.4696(6) 0.0888(14) Uiso 0.446(6) 1 d D . P C 2
H10D H 1.059070 0.642879 0.499177 0.133 Uiso 0.446(6) 1 calc R U P C 2
H10E H 1.037450 0.629398 0.438244 0.133 Uiso 0.446(6) 1 calc R U P C 2
H10F H 1.022762 0.704503 0.457121 0.133 Uiso 0.446(6) 1 calc R U P C 2
C11 C 0.6490(3) 0.8461(2) 0.43962(18) 0.0532(10) Uani 1 1 d . . . . .
H11A H 0.628862 0.874092 0.406390 0.064 Uiso 1 1 calc R U . . .
H11B H 0.661840 0.874395 0.466740 0.064 Uiso 1 1 calc R U . . .
C12 C 0.5098(3) 0.8277(2) 0.43484(17) 0.0496(10) Uani 1 1 d . . . . .
C13 C 0.5777(3) 0.8240(2) 0.46557(17) 0.0520(10) Uani 1 1 d . . . . .
C13A C 0.2991(11) 0.7309(9) 0.2366(8) 0.083(5) Uiso 0.350(12) 1 d D U P D 2
C13B C 0.2327(18) 0.7033(17) 0.2451(16) 0.182(14) Uiso 0.350(12) 1 d D U P D 2
H13A H 0.205608 0.705809 0.210210 0.273 Uiso 0.350(12) 1 calc R U P D 2
H13B H 0.189850 0.729413 0.273964 0.273 Uiso 0.350(12) 1 calc R U P D 2
H13C H 0.257708 0.656098 0.256753 0.273 Uiso 0.350(12) 1 calc R U P D 2
C13C C 0.8696(8) 0.8330(8) 0.2279(5) 0.074(4) Uiso 0.486(18) 1 d D U P E 2
C13E C 0.6200(13) 0.6495(8) 0.4129(7) 0.057(4) Uiso 0.325(16) 1 d . U P F 2
C13F C 0.6406(16) 0.5943(11) 0.4559(9) 0.097(8) Uiso 0.325(16) 1 d . U P F 2
H13D H 0.688583 0.554608 0.441131 0.146 Uiso 0.325(16) 1 calc R U P F 2
H13E H 0.590659 0.582078 0.464851 0.146 Uiso 0.325(16) 1 calc R U P F 2
H13F H 0.656052 0.610185 0.489630 0.146 Uiso 0.325(16) 1 calc R U P F 2
C14 C 0.5819(3) 0.7955(2) 0.51882(19) 0.0616(12) Uani 1 1 d . . . . .
H14 H 0.627860 0.792929 0.540101 0.074 Uiso 1 1 calc R U . . .
C14A C 0.9485(10) 0.8311(11) 0.1957(7) 0.113(6) Uiso 0.486(18) 1 d D U P E 2
H14A H 0.933916 0.855810 0.160744 0.170 Uiso 0.486(18) 1 calc R U P E 2
H14B H 0.985458 0.784135 0.187498 0.170 Uiso 0.486(18) 1 calc R U P E 2
H14C H 0.978476 0.852232 0.217454 0.170 Uiso 0.486(18) 1 calc R U P E 2
C14B C 0.9602(8) 0.4481(6) 0.1680(5) 0.085(4) Uiso 0.500(8) 1 d . U P A 2
H14D H 0.969139 0.417766 0.136249 0.128 Uiso 0.500(8) 1 calc R U P A 2
H14E H 1.004554 0.427208 0.193771 0.128 Uiso 0.500(8) 1 calc R U P A 2
H14F H 0.963167 0.491011 0.154644 0.128 Uiso 0.500(8) 1 calc R U P A 2
C15 C 0.5213(3) 0.7708(3) 0.54158(19) 0.0642(12) Uani 1 1 d . . . . .
C16 C 0.4547(3) 0.7752(2) 0.50900(19) 0.0615(12) Uani 1 1 d . . . . .
H16 H 0.413186 0.757684 0.523505 0.074 Uiso 1 1 calc R U . . .
C17 C 0.4467(3) 0.8040(2) 0.45641(18) 0.0526(10) Uani 1 1 d . . . . .
C18 C 0.5238(4) 0.7413(3) 0.6012(2) 0.0855(17) Uani 1 1 d D . . . .
C19 C 0.5919(5) 0.7455(4) 0.6328(3) 0.0822(12) Uiso 0.758(6) 1 d D . P G 1
H19A H 0.588990 0.725928 0.669781 0.123 Uiso 0.758(6) 1 calc R U P G 1
H19B H 0.647367 0.720598 0.613107 0.123 Uiso 0.758(6) 1 calc R U P G 1
H19C H 0.584902 0.792971 0.636641 0.123 Uiso 0.758(6) 1 calc R U P G 1
C19A C 0.5196(15) 0.7888(10) 0.6415(9) 0.0822(12) Uiso 0.242(6) 1 d D . P G 2
H19D H 0.551962 0.816237 0.627015 0.123 Uiso 0.242(6) 1 calc R U P G 2
H19E H 0.459955 0.817982 0.650422 0.123 Uiso 0.242(6) 1 calc R U P G 2
H19F H 0.544107 0.765244 0.675167 0.123 Uiso 0.242(6) 1 calc R U P G 2
C20 C 0.5260(6) 0.6678(4) 0.5983(4) 0.0822(12) Uiso 0.758(6) 1 d D . P G 1
H20A H 0.479507 0.667216 0.576820 0.123 Uiso 0.758(6) 1 calc R U P G 1
H20B H 0.580793 0.638472 0.580177 0.123 Uiso 0.758(6) 1 calc R U P G 1
H20C H 0.519036 0.651412 0.636070 0.123 Uiso 0.758(6) 1 calc R U P G 1
C20A C 0.6273(10) 0.6911(11) 0.6047(11) 0.0822(12) Uiso 0.242(6) 1 d D . P G 2
H20D H 0.642138 0.653613 0.578260 0.123 Uiso 0.242(6) 1 calc R U P G 2
H20E H 0.663304 0.717320 0.595357 0.123 Uiso 0.242(6) 1 calc R U P G 2
H20F H 0.636432 0.673165 0.642503 0.123 Uiso 0.242(6) 1 calc R U P G 2
C21 C 0.4387(5) 0.7816(4) 0.6365(3) 0.0822(12) Uiso 0.758(6) 1 d D . P G 1
H21A H 0.390082 0.780715 0.617499 0.123 Uiso 0.758(6) 1 calc R U P G 1
H21B H 0.438984 0.760737 0.673283 0.123 Uiso 0.758(6) 1 calc R U P G 1
H21C H 0.433849 0.828445 0.640841 0.123 Uiso 0.758(6) 1 calc R U P G 1
C21A C 0.4850(15) 0.6916(11) 0.6060(11) 0.0822(12) Uiso 0.242(6) 1 d D . P G 2
H21D H 0.498305 0.665151 0.571575 0.123 Uiso 0.242(6) 1 calc R U P G 2
H21E H 0.507113 0.661570 0.637315 0.123 Uiso 0.242(6) 1 calc R U P G 2
H21F H 0.422961 0.714308 0.612570 0.123 Uiso 0.242(6) 1 calc R U P G 2
C22 C 0.3748(3) 0.8061(2) 0.42180(19) 0.0533(10) Uani 1 1 d . . . . .
H22A H 0.320005 0.825008 0.444729 0.064 Uiso 1 1 calc R U . . .
H22B H 0.372470 0.836743 0.389830 0.064 Uiso 1 1 calc R U . . .
C23 C 0.4319(2) 0.71118(19) 0.35054(16) 0.0431(8) Uani 1 1 d . . . . .
C24 C 0.3848(3) 0.7375(2) 0.40020(18) 0.0514(10) Uani 1 1 d . . . . .
C25 C 0.3471(3) 0.6988(3) 0.43188(19) 0.0633(12) Uani 1 1 d . . . . .
H25 H 0.313937 0.717339 0.465386 0.076 Uiso 1 1 calc R U . . .
C26 C 0.3564(3) 0.6341(3) 0.4161(2) 0.0651(12) Uani 1 1 d D . . . .
C27 C 0.4061(3) 0.6083(2) 0.36687(19) 0.0543(10) Uani 1 1 d . . . . .
H27 H 0.413866 0.564018 0.355444 0.065 Uiso 1 1 calc R U . . .
C28 C 0.4448(2) 0.64508(19) 0.33386(16) 0.0423(8) Uani 1 1 d . . . . .
C29 C 0.3268(5) 0.5868(4) 0.4570(3) 0.0542(15) Uiso 0.604(5) 1 d D . P H 1
C29A C 0.2963(6) 0.6013(5) 0.4448(4) 0.0542(15) Uiso 0.396(5) 1 d D . P H 2
C30 C 0.3964(6) 0.5415(4) 0.4903(4) 0.0750(12) Uiso 0.604(5) 1 d D . P H 1
H30A H 0.419368 0.568766 0.511186 0.113 Uiso 0.604(5) 1 calc R U P H 1
H30B H 0.373514 0.515167 0.516307 0.113 Uiso 0.604(5) 1 calc R U P H 1
H30C H 0.441973 0.510714 0.465220 0.113 Uiso 0.604(5) 1 calc R U P H 1
C30A C 0.3179(9) 0.5990(7) 0.5053(5) 0.0750(12) Uiso 0.396(5) 1 d D . P H 2
H30D H 0.379124 0.573991 0.507625 0.113 Uiso 0.396(5) 1 calc R U P H 2
H30E H 0.302626 0.645131 0.519074 0.113 Uiso 0.396(5) 1 calc R U P H 2
H30F H 0.285653 0.576443 0.527979 0.113 Uiso 0.396(5) 1 calc R U P H 2
C31 C 0.2529(6) 0.6305(5) 0.4994(4) 0.0750(12) Uiso 0.604(5) 1 d D . P H 1
H31A H 0.205816 0.660974 0.479016 0.113 Uiso 0.604(5) 1 calc R U P H 1
H31B H 0.232520 0.600762 0.523222 0.113 Uiso 0.604(5) 1 calc R U P H 1
H31C H 0.274130 0.657015 0.522492 0.113 Uiso 0.604(5) 1 calc R U P H 1
C31A C 0.2016(7) 0.6399(7) 0.4412(6) 0.0750(12) Uiso 0.396(5) 1 d D . P H 2
H31D H 0.187861 0.641393 0.402301 0.113 Uiso 0.396(5) 1 calc R U P H 2
H31E H 0.169426 0.617387 0.463838 0.113 Uiso 0.396(5) 1 calc R U P H 2
H31F H 0.186399 0.686075 0.454933 0.113 Uiso 0.396(5) 1 calc R U P H 2
C32 C 0.2852(6) 0.5496(5) 0.4220(4) 0.0750(12) Uiso 0.604(5) 1 d D . P H 1
H32A H 0.240405 0.582687 0.401528 0.113 Uiso 0.604(5) 1 calc R U P H 1
H32B H 0.328576 0.519069 0.395628 0.113 Uiso 0.604(5) 1 calc R U P H 1
H32C H 0.260117 0.523523 0.446715 0.113 Uiso 0.604(5) 1 calc R U P H 1
C32A C 0.3261(10) 0.5259(6) 0.4246(6) 0.0750(12) Uiso 0.396(5) 1 d D . P H 2
H32D H 0.387628 0.503297 0.427865 0.113 Uiso 0.396(5) 1 calc R U P H 2
H32E H 0.295541 0.502374 0.447738 0.113 Uiso 0.396(5) 1 calc R U P H 2
H32F H 0.313781 0.524978 0.385676 0.113 Uiso 0.396(5) 1 calc R U P H 2
C33 C 0.5004(3) 0.61549(18) 0.28165(17) 0.0445(9) Uani 1 1 d . . . . .
H33A H 0.551313 0.627928 0.280169 0.053 Uiso 1 1 calc R U . . .
H33B H 0.468320 0.635982 0.248957 0.053 Uiso 1 1 calc R U . . .
C34 C 0.5910(3) 0.4971(2) 0.31082(17) 0.0451(9) Uani 1 1 d . . . . .
C35 C 0.5296(2) 0.53911(19) 0.27733(16) 0.0428(8) Uani 1 1 d . . . . .
C36 C 0.4931(3) 0.5101(2) 0.24112(16) 0.0451(9) Uani 1 1 d . . . . .
H36 H 0.451565 0.538787 0.218088 0.054 Uiso 1 1 calc R U . . .
C37 C 0.5151(3) 0.44112(19) 0.23729(17) 0.0459(9) Uani 1 1 d . . . . .
C38 C 0.5741(3) 0.4009(2) 0.27348(17) 0.0473(9) Uani 1 1 d . . . . .
H38 H 0.588386 0.353399 0.272879 0.057 Uiso 1 1 calc R U . . .
C39 C 0.6126(2) 0.42735(19) 0.31010(17) 0.0456(9) Uani 1 1 d . . . . .
C40 C 0.4767(3) 0.4090(2) 0.1960(2) 0.0624(12) Uani 1 1 d . . . . .
C41 C 0.4161(3) 0.4594(2) 0.1600(2) 0.0661(12) Uani 1 1 d . . . . .
H41A H 0.445499 0.485583 0.139278 0.099 Uiso 1 1 calc R U . . .
H41B H 0.395413 0.435752 0.133835 0.099 Uiso 1 1 calc R U . . .
H41C H 0.367717 0.489873 0.183389 0.099 Uiso 1 1 calc R U . . .
C42 C 0.4311(5) 0.3683(3) 0.2283(3) 0.119(3) Uani 1 1 d . . . . .
H42A H 0.470900 0.335285 0.251892 0.178 Uiso 1 1 calc R U . . .
H42B H 0.382715 0.398755 0.251674 0.178 Uiso 1 1 calc R U . . .
H42C H 0.410412 0.344634 0.202120 0.178 Uiso 1 1 calc R U . . .
C43 C 0.5497(6) 0.3601(4) 0.1575(3) 0.130(3) Uani 1 1 d . . . . .
H43A H 0.590498 0.326442 0.180126 0.195 Uiso 1 1 calc R U . . .
H43B H 0.526121 0.337263 0.132473 0.195 Uiso 1 1 calc R U . . .
H43C H 0.578889 0.385531 0.135484 0.195 Uiso 1 1 calc R U . . .
C44 C 0.6744(3) 0.3808(2) 0.34941(19) 0.0527(10) Uani 1 1 d . . . . .
H44A H 0.663005 0.402640 0.386488 0.063 Uiso 1 1 calc R U . . .
H44B H 0.663393 0.338452 0.353626 0.063 Uiso 1 1 calc R U . . .
C45 C 0.8121(3) 0.4024(2) 0.34789(18) 0.0501(9) Uani 1 1 d . . . . .
C46 C 0.7671(3) 0.3636(2) 0.33054(19) 0.0529(10) Uani 1 1 d . . . . .
C47 C 0.8095(3) 0.3081(2) 0.2954(2) 0.0637(12) Uani 1 1 d . . . . .
H47 H 0.778450 0.282334 0.283757 0.076 Uiso 1 1 calc R U . . .
C48 C 0.8956(3) 0.2890(3) 0.2765(2) 0.0712(14) Uani 1 1 d . . . . .
C49 C 0.9381(3) 0.3273(3) 0.2959(2) 0.0684(13) Uani 1 1 d . . . . .
H49 H 0.996921 0.314924 0.284410 0.082 Uiso 1 1 calc R U . . .
C50 C 0.8996(3) 0.3833(2) 0.3315(2) 0.0557(11) Uani 1 1 d . . . . .
C51 C 0.9376(4) 0.2280(3) 0.2376(3) 0.096(2) Uani 1 1 d . . . . .
C52 C 0.8889(6) 0.2364(6) 0.1845(4) 0.150(4) Uani 1 1 d . . . . .
H52A H 0.829339 0.242484 0.195120 0.224 Uiso 1 1 calc R U . . .
H52B H 0.890868 0.275942 0.163745 0.224 Uiso 1 1 calc R U . . .
H52C H 0.915619 0.195957 0.161181 0.224 Uiso 1 1 calc R U . . .
C53 C 0.9262(7) 0.1661(4) 0.2657(5) 0.168(5) Uani 1 1 d . . . . .
H53A H 0.866371 0.177804 0.279445 0.252 Uiso 1 1 calc R U . . .
H53B H 0.942544 0.129180 0.238664 0.252 Uiso 1 1 calc R U . . .
H53C H 0.962461 0.151961 0.296988 0.252 Uiso 1 1 calc R U . . .
C54 C 1.0220(7) 0.2198(6) 0.2150(5) 0.189(5) Uani 1 1 d . . . . .
H54A H 1.044497 0.179962 0.190707 0.284 Uiso 1 1 calc R U . . .
H54B H 1.019856 0.259923 0.193489 0.284 Uiso 1 1 calc R U . . .
H54C H 1.059158 0.213787 0.245458 0.284 Uiso 1 1 calc R U . . .
C55 C 0.9503(3) 0.4203(2) 0.3551(2) 0.0604(11) Uani 1 1 d . . . . .
H55A H 1.008476 0.386970 0.359654 0.072 Uiso 1 1 calc R U . . .
H55B H 0.924026 0.436463 0.392771 0.072 Uiso 1 1 calc R U . . .
C56 C 0.8918(2) 0.5428(2) 0.32167(16) 0.0459(9) Uani 1 1 d . . . . .
C57 C 0.9594(3) 0.4804(2) 0.32287(18) 0.0512(10) Uani 1 1 d . . . . .
C58 C 1.0383(3) 0.4747(2) 0.29732(19) 0.0556(10) Uani 1 1 d . . . . .
H58 H 1.084073 0.432196 0.297911 0.067 Uiso 1 1 calc R U . . .
C59 C 1.0534(3) 0.5288(2) 0.27073(18) 0.0532(10) Uani 1 1 d . . . . .
C60 C 0.9849(3) 0.5904(2) 0.27152(18) 0.0539(10) Uani 1 1 d . . . . .
H60 H 0.993183 0.628319 0.254252 0.065 Uiso 1 1 calc R U . . .
C61 C 0.9047(3) 0.5985(2) 0.29673(17) 0.0474(9) Uani 1 1 d . . . . .
C62 C 1.1405(3) 0.5225(3) 0.2448(2) 0.0620(12) Uani 1 1 d . . . . .
C63 C 1.1897(3) 0.4509(3) 0.2205(3) 0.0796(16) Uani 1 1 d . . . . .
H63A H 1.195124 0.417389 0.249989 0.119 Uiso 1 1 calc R U . . .
H63B H 1.158481 0.442570 0.190811 0.119 Uiso 1 1 calc R U . . .
H63C H 1.246597 0.447541 0.205260 0.119 Uiso 1 1 calc R U . . .
C64 C 1.1914(4) 0.5362(4) 0.2892(3) 0.099(2) Uani 1 1 d . . . . .
H64A H 1.194539 0.505201 0.320505 0.149 Uiso 1 1 calc R U . . .
H64B H 1.249192 0.529235 0.273336 0.149 Uiso 1 1 calc R U . . .
H64C H 1.163193 0.582867 0.302435 0.149 Uiso 1 1 calc R U . . .
C65 C 1.1355(4) 0.5702(3) 0.1965(3) 0.0900(18) Uani 1 1 d . . . . .
H65A H 1.193287 0.564230 0.181171 0.135 Uiso 1 1 calc R U . . .
H65B H 1.104200 0.560471 0.167497 0.135 Uiso 1 1 calc R U . . .
H65C H 1.105754 0.616889 0.209364 0.135 Uiso 1 1 calc R U . . .
C66 C 0.8342(3) 0.6676(2) 0.30014(17) 0.0498(9) Uani 1 1 d . . . . .
H66A H 0.848535 0.697293 0.272119 0.060 Uiso 1 1 calc R U . . .
H66B H 0.780626 0.663452 0.290497 0.060 Uiso 1 1 calc R U . . .
C67 C 0.7830(2) 0.76705(19) 0.14283(16) 0.0431(8) Uani 1 1 d . . . . .
C68 C 0.7722(3) 0.82604(18) 0.11245(17) 0.0452(9) Uani 1 1 d . . . . .
C69 C 0.8359(3) 0.8256(2) 0.07236(19) 0.0530(10) Uani 1 1 d . . . . .
H69 H 0.828554 0.865631 0.051668 0.064 Uiso 1 1 calc R U . . .
C70 C 0.9106(3) 0.7691(2) 0.0608(2) 0.0583(11) Uani 1 1 d . . . . .
C71 C 0.9174(3) 0.7112(2) 0.09195(19) 0.0505(10) Uani 1 1 d . . . . .
H71 H 0.967367 0.671879 0.085634 0.061 Uiso 1 1 calc R U . . .
C72 C 0.8549(2) 0.70860(19) 0.13142(17) 0.0435(8) Uani 1 1 d . . . . .
C73 C 0.9767(3) 0.7699(2) 0.0140(2) 0.0713(14) Uani 1 1 d . . . . .
C74 C 1.0047(5) 0.8282(4) 0.0216(4) 0.118(3) Uani 1 1 d . . . . .
H74A H 0.954357 0.869851 0.027448 0.177 Uiso 1 1 calc R U . . .
H74B H 1.038646 0.819860 0.053946 0.177 Uiso 1 1 calc R U . . .
H74C H 1.039267 0.832808 -0.011785 0.177 Uiso 1 1 calc R U . . .
C75 C 0.9331(5) 0.7839(4) -0.0418(3) 0.112(2) Uani 1 1 d . . . . .
H75A H 0.884171 0.826891 -0.039102 0.167 Uiso 1 1 calc R U . . .
H75B H 0.974124 0.786404 -0.072094 0.167 Uiso 1 1 calc R U . . .
H75C H 0.913553 0.747395 -0.049398 0.167 Uiso 1 1 calc R U . . .
C76 C 1.0483(5) 0.7050(4) 0.0049(4) 0.126(3) Uani 1 1 d . . . . .
H76A H 1.026037 0.669195 0.000252 0.190 Uiso 1 1 calc R U . . .
H76B H 1.083546 0.707660 -0.028744 0.190 Uiso 1 1 calc R U . . .
H76C H 1.082925 0.694712 0.036987 0.190 Uiso 1 1 calc R U . . .
C77 C 0.8586(3) 0.64151(19) 0.15601(17) 0.0451(9) Uani 1 1 d . . . . .
H77A H 0.837592 0.647505 0.195796 0.054 Uiso 1 1 calc R U . . .
H77B H 0.918375 0.608919 0.153428 0.054 Uiso 1 1 calc R U . . .
C78 C 0.7269(2) 0.61184(17) 0.14998(16) 0.0402(8) Uani 1 1 d . . . . .
C79 C 0.8036(3) 0.61432(19) 0.12432(16) 0.0436(8) Uani 1 1 d . . . . .
C80 C 0.8273(3) 0.59539(19) 0.06946(16) 0.0452(9) Uani 1 1 d . . . . .
H80 H 0.879903 0.596478 0.053353 0.054 Uiso 1 1 calc R U . . .
C81 C 0.7770(3) 0.57450(19) 0.03620(17) 0.0452(9) Uani 1 1 d . . . . .
C82 C 0.7017(2) 0.57240(18) 0.06226(16) 0.0423(8) Uani 1 1 d . . . . .
H82 H 0.666211 0.558226 0.041204 0.051 Uiso 1 1 calc R U . . .
C83 C 0.6759(2) 0.59017(17) 0.11793(16) 0.0396(8) Uani 1 1 d . . . . .
C84 C 0.8069(3) 0.5548(2) -0.02488(18) 0.0536(10) Uani 1 1 d . . . . .
C85 C 0.8392(5) 0.6065(3) -0.0536(2) 0.0889(18) Uani 1 1 d . . . . .
H85A H 0.886246 0.609293 -0.033936 0.133 Uiso 1 1 calc R U . . .
H85B H 0.859386 0.592568 -0.092263 0.133 Uiso 1 1 calc R U . . .
H85C H 0.792673 0.650862 -0.053086 0.133 Uiso 1 1 calc R U . . .
C86 C 0.8781(4) 0.4855(3) -0.0265(2) 0.0892(18) Uani 1 1 d . . . . .
H86A H 0.924755 0.486776 -0.005607 0.134 Uiso 1 1 calc R U . . .
H86B H 0.856153 0.452227 -0.009829 0.134 Uiso 1 1 calc R U . . .
H86C H 0.899289 0.472851 -0.065283 0.134 Uiso 1 1 calc R U . . .
C87 C 0.7345(3) 0.5531(3) -0.05730(19) 0.0638(12) Uani 1 1 d . . . . .
H87A H 0.688642 0.597765 -0.056164 0.096 Uiso 1 1 calc R U . . .
H87B H 0.755556 0.540437 -0.096049 0.096 Uiso 1 1 calc R U . . .
H87C H 0.712420 0.519813 -0.040594 0.096 Uiso 1 1 calc R U . . .
C88 C 0.5924(2) 0.58673(18) 0.14345(16) 0.0415(8) Uani 1 1 d . . . . .
H88A H 0.592596 0.540951 0.137336 0.050 Uiso 1 1 calc R U . . .
H88B H 0.588462 0.594061 0.184129 0.050 Uiso 1 1 calc R U . . .
C89 C 0.4890(2) 0.70731(18) 0.13227(15) 0.0397(8) Uani 1 1 d . . . . .
C90 C 0.5147(2) 0.63808(17) 0.11951(15) 0.0398(8) Uani 1 1 d . . . . .
C91 C 0.4686(3) 0.61839(18) 0.08353(16) 0.0431(8) Uani 1 1 d . . . . .
H91 H 0.484460 0.571558 0.076350 0.052 Uiso 1 1 calc R U . . .
C92 C 0.3995(3) 0.66412(19) 0.05715(17) 0.0464(9) Uani 1 1 d . . . . .
C93 C 0.3833(3) 0.73260(19) 0.06599(17) 0.0469(9) Uani 1 1 d . . . . .
H93 H 0.339934 0.765309 0.046527 0.056 Uiso 1 1 calc R U . . .
C94 C 0.4274(3) 0.75478(18) 0.10176(16) 0.0425(8) Uani 1 1 d . . . . .
C95 C 0.3431(3) 0.6404(2) 0.0236(2) 0.0548(11) Uani 1 1 d . . . . .
C96 C 0.2971(4) 0.6927(2) -0.0191(2) 0.0676(13) Uani 1 1 d . . . . .
H96A H 0.261757 0.675463 -0.039612 0.101 Uiso 1 1 calc R U . . .
H96B H 0.260829 0.734659 0.000136 0.101 Uiso 1 1 calc R U . . .
H96C H 0.339250 0.701616 -0.045127 0.101 Uiso 1 1 calc R U . . .
C97 C 0.2742(3) 0.6287(3) 0.0658(2) 0.0738(14) Uani 1 1 d . . . . .
H97A H 0.236777 0.613353 0.045539 0.111 Uiso 1 1 calc R U . . .
H97B H 0.302611 0.594405 0.093015 0.111 Uiso 1 1 calc R U . . .
H97C H 0.240212 0.671125 0.085179 0.111 Uiso 1 1 calc R U . . .
C98 C 0.3944(3) 0.5733(2) -0.0066(2) 0.0675(13) Uani 1 1 d . . . . .
H98A H 0.356187 0.559683 -0.027607 0.101 Uiso 1 1 calc R U . . .
H98B H 0.439182 0.579071 -0.032186 0.101 Uiso 1 1 calc R U . . .
H98C H 0.420451 0.538446 0.020815 0.101 Uiso 1 1 calc R U . . .
C99 C 0.4134(3) 0.82937(18) 0.10498(17) 0.0453(9) Uani 1 1 d . . . . .
H99A H 0.414607 0.846026 0.066288 0.054 Uiso 1 1 calc R U . . .
H99B H 0.463326 0.832546 0.121727 0.054 Uiso 1 1 calc R U . . .
C100 C 0.3372(2) 0.90200(18) 0.18918(17) 0.0432(9) Uani 1 1 d . . . . .
C101 C 0.3335(3) 0.87864(18) 0.13652(17) 0.0442(9) Uani 1 1 d . . . . .
C102 C 0.2584(3) 0.90664(19) 0.10994(19) 0.0532(10) Uani 1 1 d . . . . .
H102 H 0.256012 0.890014 0.074195 0.064 Uiso 1 1 calc R U . . .
C103 C 0.1867(3) 0.9580(2) 0.1335(2) 0.0558(11) Uani 1 1 d . . . . .
C104 C 0.1956(3) 0.9837(2) 0.1844(2) 0.0541(10) Uani 1 1 d . . . . .
H104 H 0.148884 1.020711 0.200528 0.065 Uiso 1 1 calc R U . . .
C105 C 0.2691(3) 0.95777(18) 0.21256(17) 0.0453(9) Uani 1 1 d . . . . .
C106 C 0.1023(4) 0.9845(3) 0.1059(3) 0.0789(16) Uani 1 1 d . . . . .
C107 C 0.0517(6) 0.9418(5) 0.1252(6) 0.189(6) Uani 1 1 d . . . . .
H10G H 0.085289 0.894372 0.116201 0.284 Uiso 1 1 calc R U . . .
H10H H 0.038270 0.946867 0.165590 0.284 Uiso 1 1 calc R U . . .
H10I H -0.001460 0.956502 0.106468 0.284 Uiso 1 1 calc R U . . .
C108 C 0.1180(6) 0.9794(7) 0.0441(4) 0.204(7) Uani 1 1 d . . . . .
H10J H 0.151534 0.932458 0.033455 0.306 Uiso 1 1 calc R U . . .
H10K H 0.063296 0.994436 0.027144 0.306 Uiso 1 1 calc R U . . .
H10L H 0.149468 1.008095 0.031053 0.306 Uiso 1 1 calc R U . . .
C109 C 0.0514(4) 1.0565(3) 0.1196(3) 0.101(2) Uani 1 1 d . . . . .
H10M H 0.039748 1.061888 0.160063 0.152 Uiso 1 1 calc R U . . .
H10N H 0.083503 1.084446 0.105843 0.152 Uiso 1 1 calc R U . . .
H10O H -0.002669 1.070787 0.101935 0.152 Uiso 1 1 calc R U . . .
C110 C 0.2770(3) 0.9910(2) 0.26570(18) 0.0494(10) Uani 1 1 d . . . . .
H11C H 0.306496 0.955396 0.292309 0.059 Uiso 1 1 calc R U . . .
H11D H 0.219136 1.016917 0.282792 0.059 Uiso 1 1 calc R U . . .
C111 C 0.4089(3) 1.0209(2) 0.27242(18) 0.0484(9) Uani 1 1 d . . . . .
C112 C 0.3263(3) 1.03854(19) 0.25594(19) 0.0511(10) Uani 1 1 d . . . . .
C113 C 0.2894(3) 1.0999(2) 0.2281(2) 0.0622(12) Uani 1 1 d . . . . .
H113 H 0.233204 1.112036 0.216629 0.075 Uiso 1 1 calc R U . . .
C114 C 0.3332(3) 1.1438(2) 0.2166(3) 0.0715(14) Uani 1 1 d D . . . .
C115 C 0.4148(3) 1.1242(2) 0.2355(2) 0.0649(13) Uani 1 1 d . . . . .
H115 H 0.445128 1.153689 0.229179 0.078 Uiso 1 1 calc R U . . .
C116 C 0.4538(3) 1.0638(2) 0.26303(19) 0.0516(10) Uani 1 1 d . . . . .
C117 C 0.2823(7) 1.2130(5) 0.1998(5) 0.0646(18) Uiso 0.472(8) 1 d D . P B 1
C118 C 0.2104(9) 1.2577(7) 0.2457(6) 0.0898(15) Uiso 0.472(8) 1 d D . P B 1
H11E H 0.180270 1.302625 0.230481 0.135 Uiso 0.472(8) 1 calc R U P B 1
H11F H 0.169702 1.235649 0.255461 0.135 Uiso 0.472(8) 1 calc R U P B 1
H11G H 0.237490 1.262084 0.279030 0.135 Uiso 0.472(8) 1 calc R U P B 1
C119 C 0.3339(9) 1.2546(7) 0.1836(7) 0.0898(15) Uiso 0.472(8) 1 d D . P B 1
H11H H 0.296097 1.299828 0.172969 0.135 Uiso 0.472(8) 1 calc R U P B 1
H11I H 0.365081 1.258136 0.215181 0.135 Uiso 0.472(8) 1 calc R U P B 1
H11J H 0.374534 1.233315 0.152063 0.135 Uiso 0.472(8) 1 calc R U P B 1
C120 C 0.2359(9) 1.2092(8) 0.1503(6) 0.0898(15) Uiso 0.472(8) 1 d D . P B 1
H12A H 0.201571 1.254907 0.138545 0.135 Uiso 0.472(8) 1 calc R U P B 1
H12B H 0.277331 1.185812 0.119714 0.135 Uiso 0.472(8) 1 calc R U P B 1
H12C H 0.198447 1.184255 0.160315 0.135 Uiso 0.472(8) 1 calc R U P B 1
C121 C 0.5465(3) 1.0429(2) 0.27812(19) 0.0521(10) Uani 1 1 d . . . . .
H12D H 0.552871 1.080537 0.297963 0.063 Uiso 1 1 calc R U . . .
H12E H 0.560057 1.003674 0.303562 0.063 Uiso 1 1 calc R U . . .
C122 C 0.6366(3) 0.96011(19) 0.20329(19) 0.0483(9) Uani 1 1 d . . . . .
C123 C 0.6083(3) 1.0246(2) 0.22732(19) 0.0518(10) Uani 1 1 d . . . . .
C124 C 0.6343(3) 1.0730(2) 0.1998(2) 0.0569(11) Uani 1 1 d . . . . .
H124 H 0.617949 1.116151 0.216672 0.068 Uiso 1 1 calc R U . . .
C125 C 0.6826(3) 1.0614(2) 0.1491(2) 0.0602(12) Uani 1 1 d . . . . .
C126 C 0.7029(3) 0.9982(2) 0.1246(2) 0.0543(11) Uani 1 1 d . . . . .
H126 H 0.734001 0.989308 0.089259 0.065 Uiso 1 1 calc R U . . .
C127 C 0.6793(3) 0.94798(19) 0.15003(18) 0.0472(9) Uani 1 1 d . . . . .
C128 C 0.7102(4) 1.1148(2) 0.1186(3) 0.0729(14) Uani 1 1 d . . . . .
C129 C 0.6852(5) 1.1792(3) 0.1533(3) 0.105(2) Uani 1 1 d . . . . .
H12F H 0.708646 1.167863 0.189752 0.158 Uiso 1 1 calc R U . . .
H12G H 0.708033 1.210598 0.134057 0.158 Uiso 1 1 calc R U . . .
H12H H 0.622850 1.200377 0.158427 0.158 Uiso 1 1 calc R U . . .
C130 C 0.8089(4) 1.0879(3) 0.1105(3) 0.0912(18) Uani 1 1 d . . . . .
H13G H 0.832692 1.078850 0.146878 0.137 Uiso 1 1 calc R U . . .
H13H H 0.829458 1.046098 0.088553 0.137 Uiso 1 1 calc R U . . .
H13I H 0.826929 1.121736 0.090789 0.137 Uiso 1 1 calc R U . . .
C131 C 0.6765(6) 1.1280(3) 0.0619(3) 0.113(2) Uani 1 1 d . . . . .
H13J H 0.694204 1.085292 0.041468 0.169 Uiso 1 1 calc R U . . .
H13K H 0.614026 1.148527 0.065857 0.169 Uiso 1 1 calc R U . . .
H13L H 0.699209 1.158747 0.041487 0.169 Uiso 1 1 calc R U . . .
C132 C 0.6881(3) 0.88585(19) 0.11660(18) 0.0493(9) Uani 1 1 d . . . . .
H13M H 0.643781 0.869167 0.132414 0.059 Uiso 1 1 calc R U . . .
H13N H 0.674043 0.900932 0.078183 0.059 Uiso 1 1 calc R U . . .
C133 C 0.6513(6) 0.6512(4) 0.4149(3) 0.054(2) Uiso 0.675(16) 1 d . U P F 1
C134 C 0.6942(7) 0.6050(5) 0.4572(4) 0.082(3) Uiso 0.675(16) 1 d . U P F 1
H13O H 0.704333 0.558704 0.445959 0.123 Uiso 0.675(16) 1 calc R U P F 1
H13P H 0.658590 0.615570 0.492431 0.123 Uiso 0.675(16) 1 calc R U P F 1
H13Q H 0.748867 0.609336 0.462087 0.123 Uiso 0.675(16) 1 calc R U P F 1
C135 C 0.2817(5) 0.7617(4) 0.2136(3) 0.058(2) Uiso 0.650(12) 1 d D U P D 1
C136 C 0.2024(8) 0.7698(7) 0.1904(5) 0.117(4) Uiso 0.650(12) 1 d D U P D 1
H13R H 0.213131 0.759872 0.150414 0.176 Uiso 0.650(12) 1 calc R U P D 1
H13S H 0.162084 0.816341 0.196223 0.176 Uiso 0.650(12) 1 calc R U P D 1
H13T H 0.178326 0.738661 0.208809 0.176 Uiso 0.650(12) 1 calc R U P D 1
C137 C 0.4400(4) 0.9831(3) 0.1183(3) 0.0756(15) Uani 1 1 d . . . . .
C138 C 0.3928(5) 1.0096(4) 0.0693(3) 0.106(2) Uani 1 1 d . . . . .
H13U H 0.409366 0.974246 0.040751 0.159 Uiso 1 1 calc R U . . .
H13V H 0.405824 1.048216 0.054663 0.159 Uiso 1 1 calc R U . . .
H13W H 0.331427 1.023977 0.079702 0.159 Uiso 1 1 calc R U . . .
C139 C 0.8462(9) 0.8622(8) 0.2283(5) 0.078(4) Uiso 0.514(18) 1 d D U P E 1
C140 C 0.9129(10) 0.8826(10) 0.1979(7) 0.112(6) Uiso 0.514(18) 1 d D U P E 1
H14G H 0.889539 0.931289 0.190929 0.168 Uiso 0.514(18) 1 calc R U P E 1
H14H H 0.930986 0.858307 0.162288 0.168 Uiso 0.514(18) 1 calc R U P E 1
H14I H 0.962027 0.871539 0.220303 0.168 Uiso 0.514(18) 1 calc R U P E 1
C141 C 0.5418(4) 1.0215(2) 0.42989(19) 0.0642(13) Uani 1 1 d . . . . .
C142 C 0.6008(4) 1.0489(3) 0.4512(2) 0.0808(16) Uani 1 1 d . . . . .
H14J H 0.646895 1.044991 0.422523 0.121 Uiso 1 1 calc R U . . .
H14K H 0.624964 1.023641 0.484307 0.121 Uiso 1 1 calc R U . . .
H14L H 0.570082 1.096581 0.461053 0.121 Uiso 1 1 calc R U . . .
C143 C 0.7574(6) 0.4354(5) 0.1903(4) 0.065(3) Uiso 0.500(8) 1 d . U P A 1
C144 C 0.7774(11) 0.4016(9) 0.1302(7) 0.118(5) Uiso 0.500(8) 1 d . U P A 1
H14M H 0.732368 0.427399 0.106194 0.178 Uiso 0.500(8) 1 calc R U P A 1
H14N H 0.779566 0.355046 0.133310 0.178 Uiso 0.500(8) 1 calc R U P A 1
H14O H 0.832447 0.401409 0.113998 0.178 Uiso 0.500(8) 1 calc R U P A 1
C153 C 0.3007(6) 1.2057(5) 0.1767(5) 0.0646(18) Uiso 0.528(8) 1 d D . P B 2
C154 C 0.8856(9) 0.4589(7) 0.1935(6) 0.094(4) Uiso 0.500(8) 1 d . U P A 2
H4 H 0.676(2) 0.498(3) 0.363(2) 0.14(3) Uiso 1 1 d D . . . .

loop_
_atom_site_aniso_label
_atom_site_aniso_U_11
_atom_site_aniso_U_22
_atom_site_aniso_U_33
_atom_site_aniso_U_23
_atom_site_aniso_U_13
_atom_site_aniso_U_12
Br1 0.0700(3) 0.0904(4) 0.0666(3) -0.0176(3) 0.0097(3) -0.0229(3)
Co1 0.0516(3) 0.0424(3) 0.0418(3) -0.0008(2) -0.0019(3) -0.0274(3)
Co2 0.0477(3) 0.0361(3) 0.0425(3) -0.0007(2) -0.0011(3) -0.0223(3)
Co3 0.0490(3) 0.0360(3) 0.0525(4) -0.0026(3) -0.0012(3) -0.0232(3)
Co4 0.0519(4) 0.0398(3) 0.0439(3) 0.0007(2) -0.0017(3) -0.0251(3)
Co5 0.0480(3) 0.0413(3) 0.0507(4) -0.0062(3) 0.0001(3) -0.0235(3)
Co6 0.0619(4) 0.0532(4) 0.0521(4) -0.0097(3) 0.0019(3) -0.0264(3)
Na1 0.0643(10) 0.0774(11) 0.0537(10) 0.0203(8) -0.0106(8) -0.0385(9)
O1 0.0525(15) 0.0489(14) 0.0461(15) 0.0031(12) -0.0042(12) -0.0293(12)
O2 0.0597(16) 0.0517(15) 0.0453(15) -0.0065(12) 0.0015(13) -0.0306(13)
O3 0.0566(15) 0.0432(14) 0.0434(14) -0.0010(11) -0.0003(12) -0.0299(12)
O4 0.0563(16) 0.0500(15) 0.0546(17) 0.0057(13) -0.0120(13) -0.0304(13)
O5 0.0552(16) 0.0545(16) 0.0489(16) 0.0063(13) -0.0013(13) -0.0284(13)
O6 0.0452(15) 0.0581(17) 0.0515(16) 0.0060(13) -0.0014(12) -0.0217(13)
O7 0.0503(15) 0.0408(13) 0.0485(15) 0.0012(11) 0.0035(12) -0.0245(12)
O8 0.0517(15) 0.0450(14) 0.0394(14) -0.0009(11) -0.0020(11) -0.0230(12)
O9 0.0515(15) 0.0364(13) 0.0422(14) -0.0016(10) -0.0045(11) -0.0215(11)
O10 0.0503(15) 0.0372(13) 0.0495(15) -0.0009(11) -0.0033(12) -0.0221(11)
O11 0.0527(15) 0.0413(14) 0.0541(16) -0.0083(12) -0.0002(13) -0.0220(12)
O12 0.0530(15) 0.0384(13) 0.0502(15) 0.0011(11) 0.0020(12) -0.0269(12)
O13 0.0470(14) 0.0417(13) 0.0464(15) -0.0040(11) -0.0005(11) -0.0247(11)
N1 0.063(2) 0.055(2) 0.069(2) 0.0060(18) -0.0114(19) -0.0361(18)
N2 0.0542(19) 0.0459(18) 0.055(2) 0.0014(15) -0.0015(16) -0.0284(15)
N3 0.067(2) 0.0423(18) 0.067(2) 0.0038(17) -0.0052(19) -0.0275(17)
N4 0.067(2) 0.070(2) 0.065(2) 0.0051(19) -0.0015(19) -0.046(2)
N5 0.087(3) 0.089(3) 0.056(2) 0.015(2) -0.022(2) -0.060(2)
C1 0.055(2) 0.056(2) 0.046(2) 0.0026(17) -0.0094(18) -0.0336(19)
C2 0.049(2) 0.056(2) 0.054(2) -0.0027(19) -0.0063(18) -0.0282(19)
C3 0.062(3) 0.070(3) 0.057(3) -0.001(2) -0.016(2) -0.027(2)
C4 0.069(3) 0.087(4) 0.058(3) -0.004(3) -0.015(2) -0.028(3)
C5 0.075(3) 0.081(3) 0.049(3) -0.006(2) -0.012(2) -0.037(3)
C6 0.057(2) 0.061(2) 0.051(2) -0.0028(19) -0.0048(19) -0.034(2)
C11 0.068(3) 0.059(2) 0.050(2) -0.0082(19) 0.001(2) -0.044(2)
C12 0.065(2) 0.051(2) 0.045(2) -0.0093(17) -0.0004(19) -0.0350(19)
C13 0.067(3) 0.054(2) 0.047(2) -0.0072(18) 0.0006(19) -0.037(2)
C14 0.081(3) 0.070(3) 0.051(3) -0.001(2) -0.011(2) -0.046(2)
C15 0.089(3) 0.073(3) 0.050(3) -0.001(2) -0.005(2) -0.052(3)
C16 0.081(3) 0.066(3) 0.057(3) -0.009(2) 0.001(2) -0.050(2)
C17 0.070(3) 0.055(2) 0.047(2) -0.0059(18) 0.002(2) -0.041(2)
C18 0.127(5) 0.102(4) 0.063(3) 0.015(3) -0.022(3) -0.081(4)
C22 0.061(2) 0.058(2) 0.052(2) -0.0110(19) 0.002(2) -0.035(2)
C23 0.048(2) 0.048(2) 0.042(2) -0.0004(16) 0.0006(16) -0.0288(17)
C24 0.061(2) 0.057(2) 0.050(2) -0.0076(18) -0.0005(19) -0.038(2)
C25 0.080(3) 0.079(3) 0.052(3) -0.017(2) 0.016(2) -0.057(3)
C26 0.078(3) 0.075(3) 0.062(3) -0.010(2) 0.013(2) -0.054(3)
C27 0.067(3) 0.053(2) 0.058(3) -0.0003(19) 0.003(2) -0.040(2)
C28 0.045(2) 0.045(2) 0.043(2) 0.0021(16) -0.0011(16) -0.0252(17)
C33 0.054(2) 0.0389(19) 0.047(2) 0.0017(16) 0.0000(17) -0.0256(17)
C34 0.049(2) 0.047(2) 0.047(2) 0.0063(17) -0.0018(17) -0.0278(17)
C35 0.047(2) 0.0402(19) 0.046(2) 0.0065(16) 0.0009(17) -0.0226(16)
C36 0.051(2) 0.047(2) 0.043(2) 0.0031(16) -0.0021(17) -0.0267(18)
C37 0.051(2) 0.042(2) 0.048(2) 0.0023(17) 0.0014(18) -0.0223(17)
C38 0.051(2) 0.043(2) 0.053(2) 0.0008(17) 0.0037(18) -0.0259(18)
C39 0.044(2) 0.041(2) 0.053(2) 0.0051(17) 0.0031(17) -0.0189(16)
C40 0.085(3) 0.048(2) 0.064(3) 0.001(2) -0.021(2) -0.032(2)
C41 0.087(3) 0.064(3) 0.065(3) 0.007(2) -0.019(3) -0.046(3)
C42 0.177(6) 0.104(4) 0.138(6) 0.063(4) -0.098(5) -0.111(4)
C43 0.148(7) 0.101(5) 0.098(5) -0.054(4) -0.041(5) 0.014(5)
C44 0.055(2) 0.046(2) 0.062(3) 0.0111(19) -0.007(2) -0.0250(19)
C45 0.055(2) 0.047(2) 0.048(2) 0.0123(18) -0.0033(19) -0.0195(19)
C46 0.050(2) 0.053(2) 0.057(3) 0.0074(19) -0.0027(19) -0.0207(19)
C47 0.063(3) 0.052(3) 0.077(3) -0.003(2) -0.004(2) -0.023(2)
C48 0.061(3) 0.061(3) 0.090(4) -0.011(3) 0.006(3) -0.022(2)
C49 0.049(2) 0.060(3) 0.091(4) 0.002(3) 0.004(2) -0.016(2)
C50 0.050(2) 0.053(2) 0.064(3) 0.014(2) -0.004(2) -0.0197(19)
C51 0.075(4) 0.076(4) 0.127(6) -0.038(4) 0.011(4) -0.017(3)
C52 0.128(7) 0.181(9) 0.132(7) -0.071(7) 0.005(6) -0.047(6)
C53 0.215(11) 0.086(5) 0.195(10) -0.066(6) 0.088(8) -0.063(6)
C54 0.162(9) 0.199(10) 0.220(11) -0.134(9) 0.102(8) -0.097(8)
C55 0.049(2) 0.065(3) 0.069(3) 0.016(2) -0.014(2) -0.022(2)
C56 0.043(2) 0.054(2) 0.043(2) 0.0064(17) -0.0048(17) -0.0219(18)
C57 0.046(2) 0.057(2) 0.054(2) 0.0083(19) -0.0067(18) -0.0223(19)
C58 0.048(2) 0.060(3) 0.062(3) 0.001(2) -0.007(2) -0.023(2)
C59 0.048(2) 0.062(3) 0.053(2) -0.003(2) -0.0002(19) -0.026(2)
C60 0.060(3) 0.061(3) 0.051(2) 0.0009(19) -0.005(2) -0.034(2)
C61 0.051(2) 0.055(2) 0.042(2) 0.0003(17) -0.0047(17) -0.0243(18)
C62 0.054(2) 0.077(3) 0.064(3) -0.014(2) 0.011(2) -0.036(2)
C63 0.064(3) 0.089(4) 0.091(4) -0.021(3) 0.017(3) -0.039(3)
C64 0.068(3) 0.159(6) 0.092(4) -0.041(4) 0.006(3) -0.067(4)
C65 0.085(4) 0.096(4) 0.092(4) 0.001(3) 0.026(3) -0.044(3)
C66 0.055(2) 0.054(2) 0.046(2) 0.0019(18) -0.0057(18) -0.0266(19)
C67 0.047(2) 0.044(2) 0.046(2) -0.0029(16) 0.0034(17) -0.0261(17)
C68 0.053(2) 0.0338(18) 0.051(2) -0.0021(16) 0.0033(18) -0.0204(16)
C69 0.059(2) 0.042(2) 0.061(3) 0.0011(18) 0.009(2) -0.0250(19)
C70 0.058(3) 0.048(2) 0.072(3) -0.002(2) 0.010(2) -0.027(2)
C71 0.047(2) 0.043(2) 0.064(3) -0.0012(18) 0.0053(19) -0.0215(17)
C72 0.046(2) 0.0410(19) 0.049(2) -0.0018(16) -0.0036(17) -0.0222(16)
C73 0.067(3) 0.055(3) 0.091(4) 0.001(2) 0.024(3) -0.027(2)
C74 0.129(6) 0.113(5) 0.135(6) -0.015(4) 0.054(5) -0.083(4)
C75 0.116(6) 0.135(6) 0.085(5) -0.009(4) 0.020(4) -0.052(5)
C76 0.100(5) 0.101(5) 0.146(7) 0.021(5) 0.062(5) -0.016(4)
C77 0.054(2) 0.041(2) 0.048(2) 0.0022(16) -0.0089(18) -0.0247(17)
C78 0.051(2) 0.0298(17) 0.041(2) 0.0032(14) -0.0025(16) -0.0176(15)
C79 0.050(2) 0.0391(19) 0.047(2) 0.0045(16) -0.0070(17) -0.0225(17)
C80 0.050(2) 0.044(2) 0.045(2) -0.0005(16) 0.0013(17) -0.0225(17)
C81 0.053(2) 0.041(2) 0.046(2) -0.0024(16) 0.0010(17) -0.0225(17)
C82 0.051(2) 0.0363(18) 0.045(2) -0.0020(15) -0.0025(17) -0.0222(16)
C83 0.048(2) 0.0310(17) 0.044(2) 0.0041(14) -0.0030(16) -0.0203(15)
C84 0.063(3) 0.058(2) 0.050(2) -0.0092(19) 0.003(2) -0.034(2)
C85 0.134(5) 0.118(4) 0.050(3) -0.010(3) 0.013(3) -0.091(4)
C86 0.090(4) 0.089(4) 0.066(3) -0.030(3) -0.001(3) -0.005(3)
C87 0.070(3) 0.080(3) 0.050(3) -0.008(2) 0.003(2) -0.039(3)
C88 0.047(2) 0.0371(18) 0.045(2) 0.0057(15) -0.0028(16) -0.0222(16)
C89 0.049(2) 0.0369(18) 0.0400(19) 0.0007(15) -0.0029(16) -0.0233(16)
C90 0.049(2) 0.0337(18) 0.042(2) 0.0037(15) -0.0014(16) -0.0216(16)
C91 0.053(2) 0.0339(18) 0.047(2) 0.0028(15) -0.0053(17) -0.0218(16)
C92 0.057(2) 0.041(2) 0.047(2) 0.0000(16) -0.0054(18) -0.0247(18)
C93 0.058(2) 0.039(2) 0.046(2) 0.0014(16) -0.0051(18) -0.0215(18)
C94 0.054(2) 0.0343(18) 0.043(2) 0.0029(15) -0.0029(17) -0.0209(16)
C95 0.067(3) 0.036(2) 0.066(3) 0.0006(18) -0.021(2) -0.0206(19)
C96 0.090(3) 0.048(2) 0.073(3) 0.001(2) -0.031(3) -0.029(2)
C97 0.071(3) 0.071(3) 0.094(4) 0.006(3) -0.017(3) -0.040(3)
C98 0.085(3) 0.050(2) 0.074(3) -0.004(2) -0.030(3) -0.028(2)
C99 0.061(2) 0.0323(18) 0.046(2) -0.0001(15) -0.0047(18) -0.0205(17)
C100 0.048(2) 0.0333(18) 0.054(2) 0.0026(16) -0.0047(18) -0.0220(16)
C101 0.055(2) 0.0324(18) 0.050(2) 0.0011(15) -0.0059(18) -0.0219(16)
C102 0.069(3) 0.035(2) 0.059(3) -0.0002(17) -0.013(2) -0.0210(19)
C103 0.063(3) 0.040(2) 0.068(3) 0.0004(19) -0.018(2) -0.0213(19)
C104 0.052(2) 0.035(2) 0.074(3) -0.0034(19) -0.007(2) -0.0142(17)
C105 0.054(2) 0.0358(18) 0.053(2) -0.0006(16) -0.0025(18) -0.0250(17)
C106 0.075(3) 0.055(3) 0.101(4) -0.016(3) -0.031(3) -0.011(2)
C107 0.114(6) 0.123(7) 0.369(17) 0.082(8) -0.139(9) -0.070(5)
C108 0.114(6) 0.279(14) 0.117(7) -0.089(8) -0.065(5) 0.062(8)
C109 0.095(4) 0.061(3) 0.131(6) -0.006(3) -0.053(4) -0.001(3)
C110 0.051(2) 0.040(2) 0.062(3) -0.0087(18) 0.0016(19) -0.0216(17)
C111 0.051(2) 0.042(2) 0.057(2) -0.0114(18) 0.0026(18) -0.0230(18)
C112 0.054(2) 0.036(2) 0.066(3) -0.0152(18) 0.002(2) -0.0207(17)
C113 0.062(3) 0.037(2) 0.091(4) -0.009(2) -0.009(2) -0.0211(19)
C114 0.073(3) 0.039(2) 0.109(4) 0.001(2) -0.018(3) -0.027(2)
C115 0.070(3) 0.038(2) 0.095(4) -0.009(2) -0.002(3) -0.031(2)
C116 0.055(2) 0.039(2) 0.066(3) -0.0144(18) 0.003(2) -0.0227(18)
C121 0.057(2) 0.044(2) 0.064(3) -0.0113(18) -0.001(2) -0.0278(18)
C122 0.049(2) 0.0381(19) 0.063(3) 0.0006(17) -0.0015(19) -0.0229(17)
C123 0.052(2) 0.043(2) 0.067(3) -0.0045(19) -0.003(2) -0.0258(18)
C124 0.060(3) 0.037(2) 0.079(3) -0.005(2) 0.003(2) -0.0251(19)
C125 0.064(3) 0.040(2) 0.083(3) 0.003(2) 0.008(2) -0.030(2)
C126 0.057(2) 0.039(2) 0.069(3) 0.0006(19) 0.010(2) -0.0229(18)
C127 0.050(2) 0.0350(19) 0.057(2) 0.0004(17) 0.0042(18) -0.0184(17)
C128 0.089(4) 0.047(2) 0.090(4) 0.007(2) 0.000(3) -0.036(2)
C129 0.149(6) 0.057(3) 0.128(6) 0.006(3) 0.001(5) -0.062(4)
C130 0.100(4) 0.073(3) 0.114(5) 0.007(3) 0.007(4) -0.052(3)
C131 0.169(7) 0.081(4) 0.116(6) 0.036(4) -0.042(5) -0.075(4)
C132 0.056(2) 0.041(2) 0.055(2) 0.0024(17) -0.0003(19) -0.0241(18)
C137 0.094(4) 0.053(3) 0.083(4) 0.006(3) -0.009(3) -0.031(3)
C138 0.135(6) 0.087(4) 0.108(5) 0.034(4) -0.030(5) -0.052(4)
C141 0.089(4) 0.050(2) 0.050(3) -0.013(2) 0.003(2) -0.022(2)
C142 0.098(4) 0.094(4) 0.068(3) -0.024(3) 0.006(3) -0.057(3)

loop_
_atom_type_symbol
_atom_type_description
_atom_type_scat_dispersion_real
_atom_type_scat_dispersion_imag
_atom_type_scat_source
Br Br -0.6763 1.2805 'International Tables Vol C Tables 4.2.6.8 and 6.1.1.4'
C C 0.0181 0.0091 'International Tables Vol C Tables 4.2.6.8 and 6.1.1.4'
Co Co -2.3653 3.6143 'International Tables Vol C Tables 4.2.6.8 and 6.1.1.4'
H H 0.0000 0.0000 'International Tables Vol C Tables 4.2.6.8 and 6.1.1.4'
N N 0.0311 0.0180 'International Tables Vol C Tables 4.2.6.8 and 6.1.1.4'
Na Na 0.1353 0.1239 'International Tables Vol C Tables 4.2.6.8 and 6.1.1.4'
O O 0.0492 0.0322 'International Tables Vol C Tables 4.2.6.8 and 6.1.1.4'

loop_
_geom_angle_atom_site_label_1
_geom_angle_atom_site_label_2
_geom_angle_atom_site_label_3
_geom_angle
_geom_angle_site_symmetry_1
_geom_angle_site_symmetry_3
_geom_angle_publ_flag
O1 Co1 N1 89.51(13) . . ?
O2 Co1 O1 96.75(11) . . ?
O2 Co1 O3 96.35(11) . . ?
O2 Co1 N1 107.00(14) . . ?
O3 Co1 O1 166.56(11) . . ?
O3 Co1 N1 89.52(12) . . ?
O13 Co1 O1 86.35(10) . . ?
O13 Co1 O2 112.99(11) . . ?
O13 Co1 O3 85.79(10) . . ?
O13 Co1 N1 140.01(14) . . ?
O3 Co2 Co5 100.81(8) . . ?
O3 Co2 O9 127.34(11) . . ?
O3 Co2 O10 123.31(11) . . ?
O3 Co2 O13 82.36(10) . . ?
O3 Co2 N2 97.09(12) . . ?
O9 Co2 Co5 41.02(7) . . ?
O9 Co2 O13 81.86(10) . . ?
O9 Co2 N2 98.85(12) . . ?
O10 Co2 Co5 105.24(8) . . ?
O10 Co2 O9 104.48(11) . . ?
O10 Co2 O13 84.08(10) . . ?
O10 Co2 N2 95.86(12) . . ?
O13 Co2 Co5 42.75(7) . . ?
N2 Co2 Co5 137.90(10) . . ?
N2 Co2 O13 179.28(12) . . ?
O10 Co3 O11 95.51(11) . . ?
O10 Co3 O13 87.64(10) . . ?
O10 Co3 N3 87.00(13) . . ?
O11 Co3 O13 114.66(11) . . ?
O11 Co3 N3 105.20(13) . . ?
O12 Co3 O10 168.48(11) . . ?
O12 Co3 O11 95.99(11) . . ?
O12 Co3 O13 87.09(10) . . ?
O12 Co3 N3 90.50(13) . . ?
O13 Co3 N3 140.10(13) . . ?
O1 Co4 Co5 99.12(8) . . ?
O1 Co4 O7 126.01(11) . . ?
O1 Co4 O13 82.27(10) . . ?
O1 Co4 N4 101.21(14) . . ?
O7 Co4 Co5 40.74(7) . . ?
O7 Co4 O13 81.18(10) . . ?
O7 Co4 N4 94.43(14) . . ?
O12 Co4 Co5 104.13(8) . . ?
O12 Co4 O1 125.73(12) . . ?
O12 Co4 O7 102.52(11) . . ?
O12 Co4 O13 82.85(10) . . ?
O12 Co4 N4 97.25(14) . . ?
O13 Co4 Co5 42.76(6) . . ?
N4 Co4 Co5 133.24(12) . . ?
N4 Co4 O13 175.50(13) . . ?
Co4 Co5 Co2 97.05(2) . . ?
O7 Co5 Co2 132.88(8) . . ?
O7 Co5 Co4 42.03(8) . . ?
O7 Co5 O9 145.17(11) . . ?
O7 Co5 O13 88.17(10) . . ?
O8 Co5 Co2 117.05(8) . . ?
O8 Co5 Co4 115.67(8) . . ?
O8 Co5 O7 104.32(11) . . ?
O8 Co5 O9 104.71(11) . . ?
O8 Co5 O13 129.89(11) . . ?
O9 Co5 Co2 41.53(7) . . ?
O9 Co5 Co4 133.43(8) . . ?
O9 Co5 O13 87.79(10) . . ?
O13 Co5 Co2 48.37(7) . . ?
O13 Co5 Co4 48.75(7) . . ?
O2 Co6 Br1 119.34(9) . . ?
O2 Co6 N5 109.09(16) . . ?
O11 Co6 Br1 114.96(9) . . ?
O11 Co6 O2 99.84(12) . . ?
O11 Co6 N5 111.21(14) . . ?
N5 Co6 Br1 102.55(14) . . ?
O4 Na1 N6A 111.8(3) . . ?
O4 Na1 C34 25.84(10) . . ?
O4 Na1 C56 112.46(12) . . ?
O4 Na1 H4 21.2(5) . . ?
O6 Na1 O4 90.12(11) . . ?
O6 Na1 N6 110.5(2) . . ?
O6 Na1 N6A 97.6(3) . . ?
O6 Na1 C34 112.46(12) . . ?
O6 Na1 C56 24.69(10) . . ?
O6 Na1 H4 72.1(10) . . ?
O8 Na1 O4 137.85(13) . . ?
O8 Na1 O6 126.33(12) . . ?
O8 Na1 N6 89.9(2) . . ?
O8 Na1 N6A 86.1(3) . . ?
O8 Na1 C34 120.54(12) . . ?
O8 Na1 C56 108.07(12) . . ?
O8 Na1 H4 158.9(5) . . ?
N6 Na1 O4 96.6(2) . . ?
N6 Na1 C34 76.8(2) . . ?
N6 Na1 C56 96.5(2) . . ?
N6 Na1 H4 92.4(16) . . ?
N6A Na1 C34 95.1(4) . . ?
N6A Na1 C56 79.6(3) . . ?
N6A Na1 H4 102.5(15) . . ?
C34 Na1 C56 130.68(12) . . ?
C34 Na1 H4 40.4(11) . . ?
C56 Na1 H4 92.5(7) . . ?
Co4 O1 Co1 98.34(12) . . ?
C1 O1 Co1 125.1(2) . . ?
C1 O1 Co4 135.6(2) . . ?
Co6 O2 Co1 138.85(15) . . ?
C12 O2 Co1 105.9(2) . . ?
C12 O2 Co6 115.2(2) . . ?
Co2 O3 Co1 99.07(11) . . ?
C23 O3 Co1 128.7(2) . . ?
C23 O3 Co2 131.5(2) . . ?
Na1 O4 H4 95(3) . . ?
C34 O4 Na1 104.4(2) . . ?
C34 O4 H4 117(5) . . ?
C45 O5 H5 109.5 . . ?
C56 O6 Na1 110.5(2) . . ?
Co5 O7 Co4 97.23(11) . . ?
C67 O7 Co4 126.3(2) . . ?
C67 O7 Co5 136.4(2) . . ?
Co5 O8 Na1 131.62(14) . . ?
C78 O8 Co5 100.3(2) . . ?
C78 O8 Na1 127.5(2) . . ?
Co5 O9 Co2 97.45(11) . . ?
C89 O9 Co2 121.3(2) . . ?
C89 O9 Co5 141.2(2) . . ?
Co2 O10 Co3 99.34(12) . . ?
C100 O10 Co2 126.9(2) . . ?
C100 O10 Co3 131.9(2) . . ?
Co6 O11 Co3 135.91(15) . . ?
C111 O11 Co3 104.7(2) . . ?
C111 O11 Co6 119.4(2) . . ?
Co4 O12 Co3 100.49(11) . . ?
C122 O12 Co3 126.6(2) . . ?
C122 O12 Co4 129.8(2) . . ?
Co1 O13 Co2 92.47(10) . . ?
Co1 O13 Co3 117.70(12) . . ?
Co1 O13 Co4 92.21(10) . . ?
Co1 O13 Co5 119.36(13) . . ?
Co2 O13 Co4 175.30(13) . . ?
Co3 O13 Co2 88.79(10) . . ?
Co3 O13 Co4 89.39(9) . . ?
Co5 O13 Co2 88.88(9) . . ?
Co5 O13 Co3 122.94(13) . . ?
Co5 O13 Co4 88.48(10) . . ?
C13E N1 Co1 163.0(11) . . ?
C133 N1 Co1 164.4(5) . . ?
C13A N2 Co2 158.1(11) . . ?
C135 N2 Co2 158.8(5) . . ?
C137 N3 Co3 158.2(4) . . ?
C13C N4 Co4 149.9(7) . . ?
C139 N4 Co4 148.7(8) . . ?
C141 N5 Co6 163.6(5) . . ?
C143 N6 Na1 155.4(8) . . ?
C154 N6A Na1 135.2(11) . . ?
O1 C1 C2 119.1(4) . . ?
O1 C1 C6 121.1(4) . . ?
C6 C1 C2 119.8(4) . . ?
H1AA C1A H1AB 109.5 . . ?
H1AA C1A H1AC 109.5 . . ?
H1AB C1A H1AC 109.5 . . ?
C153 C1A H1AA 109.5 . . ?
C153 C1A H1AB 109.5 . . ?
C153 C1A H1AC 109.5 . . ?
H1BA C1B H1BB 109.5 . . ?
H1BA C1B H1BC 109.5 . . ?
H1BB C1B H1BC 109.5 . . ?
C153 C1B H1BA 109.5 . . ?
C153 C1B H1BB 109.5 . . ?
C153 C1B H1BC 109.5 . . ?
H1CA C1C H1CB 109.5 . . ?
H1CA C1C H1CC 109.5 . . ?
H1CB C1C H1CC 109.5 . . ?
C153 C1C H1CA 109.5 . . ?
C153 C1C H1CB 109.5 . . ?
C153 C1C H1CC 109.5 . . ?
C1 C2 C66 119.9(4) . . ?
C3 C2 C1 119.0(4) . . ?
C3 C2 C66 121.0(4) . . ?
C2 C3 H3 118.5 . . ?
C4 C3 C2 123.0(5) . . ?
C4 C3 H3 118.5 . . ?
C3 C4 C5 117.1(5) . . ?
C3 C4 C7 121.4(5) . . ?
C3 C4 C7A 119.5(6) . . ?
C5 C4 C7 120.7(5) . . ?
C5 C4 C7A 122.9(6) . . ?
C4 C5 H5A 118.7 . . ?
C4 C5 C6 122.6(4) . . ?
C6 C5 H5A 118.7 . . ?
C1 C6 C11 121.9(4) . . ?
C5 C6 C1 118.5(4) . . ?
C5 C6 C11 119.5(4) . . ?
C8 C7 C4 113.0(8) . . ?
C8 C7 C9 104.8(8) . . ?
C8 C7 C10 108.2(8) . . ?
C9 C7 C4 113.6(8) . . ?
C10 C7 C4 107.0(7) . . ?
C10 C7 C9 110.2(8) . . ?
C4 C7A C8A 101.4(9) . . ?
C4 C7A C9A 110.5(9) . . ?
C8A C7A C9A 108.6(10) . . ?
C10A C7A C4 117.0(10) . . ?
C10A C7A C8A 112.0(10) . . ?
C10A C7A C9A 107.2(10) . . ?
C7 C8 H8A 109.5 . . ?
C7 C8 H8B 109.5 . . ?
C7 C8 H8C 109.5 . . ?
H8A C8 H8B 109.5 . . ?
H8A C8 H8C 109.5 . . ?
H8B C8 H8C 109.5 . . ?
C7A C8A H8AA 109.5 . . ?
C7A C8A H8AB 109.5 . . ?
C7A C8A H8AC 109.5 . . ?
H8AA C8A H8AB 109.5 . . ?
H8AA C8A H8AC 109.5 . . ?
H8AB C8A H8AC 109.5 . . ?
C7 C9 H9A 109.5 . . ?
C7 C9 H9B 109.5 . . ?
C7 C9 H9C 109.5 . . ?
H9A C9 H9B 109.5 . . ?
H9A C9 H9C 109.5 . . ?
H9B C9 H9C 109.5 . . ?
C7A C9A H9AA 109.5 . . ?
C7A C9A H9AB 109.5 . . ?
C7A C9A H9AC 109.5 . . ?
H9AA C9A H9AB 109.5 . . ?
H9AA C9A H9AC 109.5 . . ?
H9AB C9A H9AC 109.5 . . ?
C7 C10 H10A 109.5 . . ?
C7 C10 H10B 109.5 . . ?
C7 C10 H10C 109.5 . . ?
H10A C10 H10B 109.5 . . ?
H10A C10 H10C 109.5 . . ?
H10B C10 H10C 109.5 . . ?
C7A C10A H10D 109.5 . . ?
C7A C10A H10E 109.5 . . ?
C7A C10A H10F 109.5 . . ?
H10D C10A H10E 109.5 . . ?
H10D C10A H10F 109.5 . . ?
H10E C10A H10F 109.5 . . ?
C6 C11 H11A 109.1 . . ?
C6 C11 H11B 109.1 . . ?
C6 C11 C13 112.3(3) . . ?
H11A C11 H11B 107.9 . . ?
C13 C11 H11A 109.1 . . ?
C13 C11 H11B 109.1 . . ?
O2 C12 C13 119.8(4) . . ?
O2 C12 C17 118.9(4) . . ?
C13 C12 C17 121.3(4) . . ?
C12 C13 C11 120.2(4) . . ?
C12 C13 C14 118.4(4) . . ?
C14 C13 C11 121.3(4) . . ?
N2 C13A C13B 174(2) . . ?
C13A C13B H13A 109.5 . . ?
C13A C13B H13B 109.5 . . ?
C13A C13B H13C 109.5 . . ?
H13A C13B H13B 109.5 . . ?
H13A C13B H13C 109.5 . . ?
H13B C13B H13C 109.5 . . ?
N4 C13C C14A 174.5(15) . . ?
N1 C13E C13F 170(2) . . ?
C13E C13F H13D 109.5 . . ?
C13E C13F H13E 109.5 . . ?
C13E C13F H13F 109.5 . . ?
H13D C13F H13E 109.5 . . ?
H13D C13F H13F 109.5 . . ?
H13E C13F H13F 109.5 . . ?
C13 C14 H14 118.9 . . ?
C15 C14 C13 122.3(4) . . ?
C15 C14 H14 118.9 . . ?
C13C C14A H14A 109.5 . . ?
C13C C14A H14B 109.5 . . ?
C13C C14A H14C 109.5 . . ?
H14A C14A H14B 109.5 . . ?
H14A C14A H14C 109.5 . . ?
H14B C14A H14C 109.5 . . ?
H14D C14B H14E 109.5 . . ?
H14D C14B H14F 109.5 . . ?
H14E C14B H14F 109.5 . . ?
C154 C14B H14D 109.5 . . ?
C154 C14B H14E 109.5 . . ?
C154 C14B H14F 109.5 . . ?
C14 C15 C16 117.3(4) . . ?
C14 C15 C18 122.6(4) . . ?
C16 C15 C18 120.1(4) . . ?
C15 C16 H16 118.6 . . ?
C17 C16 C15 122.8(4) . . ?
C17 C16 H16 118.6 . . ?
C12 C17 C22 120.8(4) . . ?
C16 C17 C12 118.0(4) . . ?
C16 C17 C22 121.2(4) . . ?
C15 C18 C20 109.3(5) . . ?
C15 C18 C20A 103.4(10) . . ?
C15 C18 C21 109.9(5) . . ?
C19 C18 C15 114.7(5) . . ?
C19 C18 C20 112.2(6) . . ?
C19 C18 C21 105.3(6) . . ?
C19A C18 C15 111.8(11) . . ?
C19A C18 C20A 98.0(12) . . ?
C19A C18 C21A 126.9(14) . . ?
C20 C18 C21 105.1(5) . . ?
C21A C18 C15 111.7(11) . . ?
C21A C18 C20A 100.2(12) . . ?
C18 C19 H19A 109.5 . . ?
C18 C19 H19B 109.5 . . ?
C18 C19 H19C 109.5 . . ?
H19A C19 H19B 109.5 . . ?
H19A C19 H19C 109.5 . . ?
H19B C19 H19C 109.5 . . ?
C18 C19A H19D 109.5 . . ?
C18 C19A H19E 109.5 . . ?
C18 C19A H19F 109.5 . . ?
H19D C19A H19E 109.5 . . ?
H19D C19A H19F 109.5 . . ?
H19E C19A H19F 109.5 . . ?
C18 C20 H20A 109.5 . . ?
C18 C20 H20B 109.5 . . ?
C18 C20 H20C 109.5 . . ?
H20A C20 H20B 109.5 . . ?
H20A C20 H20C 109.5 . . ?
H20B C20 H20C 109.5 . . ?
C18 C20A H20D 109.5 . . ?
C18 C20A H20E 109.5 . . ?
C18 C20A H20F 109.5 . . ?
H20D C20A H20E 109.5 . . ?
H20D C20A H20F 109.5 . . ?
H20E C20A H20F 109.5 . . ?
C18 C21 H21A 109.5 . . ?
C18 C21 H21B 109.5 . . ?
C18 C21 H21C 109.5 . . ?
H21A C21 H21B 109.5 . . ?
H21A C21 H21C 109.5 . . ?
H21B C21 H21C 109.5 . . ?
C18 C21A H21D 109.5 . . ?
C18 C21A H21E 109.5 . . ?
C18 C21A H21F 109.5 . . ?
H21D C21A H21E 109.5 . . ?
H21D C21A H21F 109.5 . . ?
H21E C21A H21F 109.5 . . ?
C17 C22 H22A 109.0 . . ?
C17 C22 H22B 109.0 . . ?
H22A C22 H22B 107.8 . . ?
C24 C22 C17 113.1(4) . . ?
C24 C22 H22A 109.0 . . ?
C24 C22 H22B 109.0 . . ?
O3 C23 C24 121.4(3) . . ?
O3 C23 C28 118.2(3) . . ?
C24 C23 C28 120.4(3) . . ?
C23 C24 C22 122.2(4) . . ?
C23 C24 C25 119.0(4) . . ?
C25 C24 C22 118.8(4) . . ?
C24 C25 H25 118.9 . . ?
C26 C25 C24 122.3(4) . . ?
C26 C25 H25 118.9 . . ?
C25 C26 C27 117.3(4) . . ?
C25 C26 C29 121.3(4) . . ?
C25 C26 C29A 119.1(5) . . ?
C27 C26 C29 120.5(4) . . ?
C27 C26 C29A 122.1(5) . . ?
C26 C27 H27 118.8 . . ?
C28 C27 C26 122.5(4) . . ?
C28 C27 H27 118.8 . . ?
C23 C28 C33 119.9(3) . . ?
C27 C28 C23 118.5(4) . . ?
C27 C28 C33 121.6(3) . . ?
C30 C29 C26 113.2(6) . . ?
C30 C29 C31 107.1(6) . . ?
C30 C29 C32 114.5(7) . . ?
C31 C29 C26 110.0(6) . . ?
C32 C29 C26 107.1(6) . . ?
C32 C29 C31 104.7(7) . . ?
C26 C29A C32A 109.2(8) . . ?
C30A C29A C26 101.4(8) . . ?
C30A C29A C32A 106.7(10) . . ?
C31A C29A C26 116.1(9) . . ?
C31A C29A C30A 109.5(9) . . ?
C31A C29A C32A 112.9(10) . . ?
C29 C30 H30A 109.5 . . ?
C29 C30 H30B 109.5 . . ?
C29 C30 H30C 109.5 . . ?
H30A C30 H30B 109.5 . . ?
H30A C30 H30C 109.5 . . ?
H30B C30 H30C 109.5 . . ?
C29A C30A H30D 109.5 . . ?
C29A C30A H30E 109.5 . . ?
C29A C30A H30F 109.5 . . ?
H30D C30A H30E 109.5 . . ?
H30D C30A H30F 109.5 . . ?
H30E C30A H30F 109.5 . . ?
C29 C31 H31A 109.5 . . ?
C29 C31 H31B 109.5 . . ?
C29 C31 H31C 109.5 . . ?
H31A C31 H31B 109.5 . . ?
H31A C31 H31C 109.5 . . ?
H31B C31 H31C 109.5 . . ?
C29A C31A H31D 109.5 . . ?
C29A C31A H31E 109.5 . . ?
C29A C31A H31F 109.5 . . ?
H31D C31A H31E 109.5 . . ?
H31D C31A H31F 109.5 . . ?
H31E C31A H31F 109.5 . . ?
C29 C32 H32A 109.5 . . ?
C29 C32 H32B 109.5 . . ?
C29 C32 H32C 109.5 . . ?
H32A C32 H32B 109.5 . . ?
H32A C32 H32C 109.5 . . ?
H32B C32 H32C 109.5 . . ?
C29A C32A H32D 109.5 . . ?
C29A C32A H32E 109.5 . . ?
C29A C32A H32F 109.5 . . ?
H32D C32A H32E 109.5 . . ?
H32D C32A H32F 109.5 . . ?
H32E C32A H32F 109.5 . . ?
C28 C33 H33A 108.7 . . ?
C28 C33 H33B 108.7 . . ?
C28 C33 C35 114.2(3) . . ?
H33A C33 H33B 107.6 . . ?
C35 C33 H33A 108.7 . . ?
C35 C33 H33B 108.7 . . ?
O4 C34 Na1 49.76(17) . . ?
O4 C34 C35 117.2(3) . . ?
O4 C34 C39 122.1(4) . . ?
C35 C34 Na1 93.8(2) . . ?
C35 C34 C39 120.8(4) . . ?
C39 C34 Na1 123.4(3) . . ?
C34 C35 C33 120.9(3) . . ?
C36 C35 C33 120.3(4) . . ?
C36 C35 C34 118.8(3) . . ?
C35 C36 H36 118.8 . . ?
C37 C36 C35 122.5(4) . . ?
C37 C36 H36 118.8 . . ?
C36 C37 C38 116.9(4) . . ?
C36 C37 C40 122.4(4) . . ?
C38 C37 C40 120.7(3) . . ?
C37 C38 H38 118.6 . . ?
C39 C38 C37 122.7(4) . . ?
C39 C38 H38 118.6 . . ?
C34 C39 C44 121.8(4) . . ?
C38 C39 C34 118.2(4) . . ?
C38 C39 C44 120.0(4) . . ?
C37 C40 C43 108.9(5) . . ?
C41 C40 C37 113.4(4) . . ?
C41 C40 C42 109.5(5) . . ?
C41 C40 C43 107.8(5) . . ?
C42 C40 C37 108.9(4) . . ?
C42 C40 C43 108.1(6) . . ?
C40 C41 H41A 109.5 . . ?
C40 C41 H41B 109.5 . . ?
C40 C41 H41C 109.5 . . ?
H41A C41 H41B 109.5 . . ?
H41A C41 H41C 109.5 . . ?
H41B C41 H41C 109.5 . . ?
C40 C42 H42A 109.5 . . ?
C40 C42 H42B 109.5 . . ?
C40 C42 H42C 109.5 . . ?
H42A C42 H42B 109.5 . . ?
H42A C42 H42C 109.5 . . ?
H42B C42 H42C 109.5 . . ?
C40 C43 H43A 109.5 . . ?
C40 C43 H43B 109.5 . . ?
C40 C43 H43C 109.5 . . ?
H43A C43 H43B 109.5 . . ?
H43A C43 H43C 109.5 . . ?
H43B C43 H43C 109.5 . . ?
C39 C44 H44A 108.7 . . ?
C39 C44 H44B 108.7 . . ?
H44A C44 H44B 107.6 . . ?
C46 C44 C39 114.2(3) . . ?
C46 C44 H44A 108.7 . . ?
C46 C44 H44B 108.7 . . ?
O5 C45 C46 119.7(4) . . ?
O5 C45 C50 120.8(4) . . ?
C50 C45 C46 119.6(4) . . ?
C45 C46 C44 120.9(4) . . ?
C47 C46 C44 119.8(4) . . ?
C47 C46 C45 119.3(4) . . ?
C46 C47 H47 118.6 . . ?
C48 C47 C46 122.8(5) . . ?
C48 C47 H47 118.6 . . ?
C47 C48 C51 119.9(5) . . ?
C49 C48 C47 116.0(5) . . ?
C49 C48 C51 124.0(5) . . ?
C48 C49 H49 118.0 . . ?
C48 C49 C50 124.1(5) . . ?
C50 C49 H49 118.0 . . ?
C45 C50 C55 119.7(4) . . ?
C49 C50 C45 118.2(4) . . ?
C49 C50 C55 122.0(4) . . ?
C48 C51 C52 111.2(6) . . ?
C48 C51 C53 108.7(6) . . ?
C53 C51 C52 102.8(8) . . ?
C54 C51 C48 114.2(6) . . ?
C54 C51 C52 102.3(8) . . ?
C54 C51 C53 116.9(8) . . ?
C51 C52 H52A 109.5 . . ?
C51 C52 H52B 109.5 . . ?
C51 C52 H52C 109.5 . . ?
H52A C52 H52B 109.5 . . ?
H52A C52 H52C 109.5 . . ?
H52B C52 H52C 109.5 . . ?
C51 C53 H53A 109.5 . . ?
C51 C53 H53B 109.5 . . ?
C51 C53 H53C 109.5 . . ?
H53A C53 H53B 109.5 . . ?
H53A C53 H53C 109.5 . . ?
H53B C53 H53C 109.5 . . ?
C51 C54 H54A 109.5 . . ?
C51 C54 H54B 109.5 . . ?
C51 C54 H54C 109.5 . . ?
H54A C54 H54B 109.5 . . ?
H54A C54 H54C 109.5 . . ?
H54B C54 H54C 109.5 . . ?
C50 C55 H55A 107.6 . . ?
C50 C55 H55B 107.6 . . ?
C50 C55 C57 118.7(4) . . ?
H55A C55 H55B 107.1 . . ?
C57 C55 H55A 107.6 . . ?
C57 C55 H55B 107.6 . . ?
O6 C56 Na1 44.84(18) . . ?
O6 C56 C57 122.0(4) . . ?
O6 C56 C61 117.7(4) . . ?
C57 C56 Na1 124.5(3) . . ?
C61 C56 Na1 98.6(3) . . ?
C61 C56 C57 120.3(4) . . ?
C56 C57 C55 121.8(4) . . ?
C58 C57 C55 119.5(4) . . ?
C58 C57 C56 118.5(4) . . ?
C57 C58 H58 118.5 . . ?
C57 C58 C59 123.0(4) . . ?
C59 C58 H58 118.5 . . ?
C58 C59 C62 122.4(4) . . ?
C60 C59 C58 116.7(4) . . ?
C60 C59 C62 120.8(4) . . ?
C59 C60 H60 118.9 . . ?
C59 C60 C61 122.3(4) . . ?
C61 C60 H60 118.9 . . ?
C56 C61 C66 120.5(4) . . ?
C60 C61 C56 119.2(4) . . ?
C60 C61 C66 120.2(4) . . ?
C59 C62 C63 110.9(4) . . ?
C59 C62 C64 109.0(4) . . ?
C64 C62 C63 109.1(5) . . ?
C65 C62 C59 112.7(4) . . ?
C65 C62 C63 105.4(4) . . ?
C65 C62 C64 109.6(5) . . ?
C62 C63 H63A 109.5 . . ?
C62 C63 H63B 109.5 . . ?
C62 C63 H63C 109.5 . . ?
H63A C63 H63B 109.5 . . ?
H63A C63 H63C 109.5 . . ?
H63B C63 H63C 109.5 . . ?
C62 C64 H64A 109.5 . . ?
C62 C64 H64B 109.5 . . ?
C62 C64 H64C 109.5 . . ?
H64A C64 H64B 109.5 . . ?
H64A C64 H64C 109.5 . . ?
H64B C64 H64C 109.5 . . ?
C62 C65 H65A 109.5 . . ?
C62 C65 H65B 109.5 . . ?
C62 C65 H65C 109.5 . . ?
H65A C65 H65B 109.5 . . ?
H65A C65 H65C 109.5 . . ?
H65B C65 H65C 109.5 . . ?
C2 C66 C61 113.8(3) . . ?
C2 C66 H66A 108.8 . . ?
C2 C66 H66B 108.8 . . ?
C61 C66 H66A 108.8 . . ?
C61 C66 H66B 108.8 . . ?
H66A C66 H66B 107.7 . . ?
O7 C67 C68 119.1(3) . . ?
O7 C67 C72 120.5(3) . . ?
C72 C67 C68 120.4(4) . . ?
C67 C68 C132 121.3(3) . . ?
C69 C68 C67 118.4(4) . . ?
C69 C68 C132 119.7(4) . . ?
C68 C69 H69 118.3 . . ?
C68 C69 C70 123.3(4) . . ?
C70 C69 H69 118.3 . . ?
C69 C70 C73 121.3(4) . . ?
C71 C70 C69 115.8(4) . . ?
C71 C70 C73 122.8(4) . . ?
C70 C71 H71 118.4 . . ?
C72 C71 C70 123.1(4) . . ?
C72 C71 H71 118.4 . . ?
C67 C72 C77 120.4(3) . . ?
C71 C72 C67 118.8(4) . . ?
C71 C72 C77 120.3(4) . . ?
C70 C73 C75 108.4(5) . . ?
C74 C73 C70 110.4(5) . . ?
C74 C73 C75 105.3(6) . . ?
C76 C73 C70 114.2(5) . . ?
C76 C73 C74 113.4(6) . . ?
C76 C73 C75 104.4(6) . . ?
C73 C74 H74A 109.5 . . ?
C73 C74 H74B 109.5 . . ?
C73 C74 H74C 109.5 . . ?
H74A C74 H74B 109.5 . . ?
H74A C74 H74C 109.5 . . ?
H74B C74 H74C 109.5 . . ?
C73 C75 H75A 109.5 . . ?
C73 C75 H75B 109.5 . . ?
C73 C75 H75C 109.5 . . ?
H75A C75 H75B 109.5 . . ?
H75A C75 H75C 109.5 . . ?
H75B C75 H75C 109.5 . . ?
C73 C76 H76A 109.5 . . ?
C73 C76 H76B 109.5 . . ?
C73 C76 H76C 109.5 . . ?
H76A C76 H76B 109.5 . . ?
H76A C76 H76C 109.5 . . ?
H76B C76 H76C 109.5 . . ?
C72 C77 H77A 109.8 . . ?
C72 C77 H77B 109.8 . . ?
C72 C77 C79 109.5(3) . . ?
H77A C77 H77B 108.2 . . ?
C79 C77 H77A 109.8 . . ?
C79 C77 H77B 109.8 . . ?
O8 C78 C79 121.2(3) . . ?
O8 C78 C83 120.5(3) . . ?
C83 C78 C79 118.2(3) . . ?
C78 C79 C77 120.4(3) . . ?
C80 C79 C77 119.3(4) . . ?
C80 C79 C78 120.1(4) . . ?
C79 C80 H80 118.6 . . ?
C79 C80 C81 122.8(4) . . ?
C81 C80 H80 118.6 . . ?
C80 C81 C84 120.0(3) . . ?
C82 C81 C80 116.1(4) . . ?
C82 C81 C84 123.9(4) . . ?
C81 C82 H82 118.5 . . ?
C81 C82 C83 122.9(4) . . ?
C83 C82 H82 118.5 . . ?
C78 C83 C88 120.4(3) . . ?
C82 C83 C78 119.8(3) . . ?
C82 C83 C88 119.8(3) . . ?
C85 C84 C81 110.6(3) . . ?
C86 C84 C81 108.5(4) . . ?
C86 C84 C85 109.9(5) . . ?
C87 C84 C81 111.5(4) . . ?
C87 C84 C85 106.8(4) . . ?
C87 C84 C86 109.6(4) . . ?
C84 C85 H85A 109.5 . . ?
C84 C85 H85B 109.5 . . ?
C84 C85 H85C 109.5 . . ?
H85A C85 H85B 109.5 . . ?
H85A C85 H85C 109.5 . . ?
H85B C85 H85C 109.5 . . ?
C84 C86 H86A 109.5 . . ?
C84 C86 H86B 109.5 . . ?
C84 C86 H86C 109.5 . . ?
H86A C86 H86B 109.5 . . ?
H86A C86 H86C 109.5 . . ?
H86B C86 H86C 109.5 . . ?
C84 C87 H87A 109.5 . . ?
C84 C87 H87B 109.5 . . ?
C84 C87 H87C 109.5 . . ?
H87A C87 H87B 109.5 . . ?
H87A C87 H87C 109.5 . . ?
H87B C87 H87C 109.5 . . ?
C83 C88 H88A 108.9 . . ?
C83 C88 H88B 108.9 . . ?
H88A C88 H88B 107.8 . . ?
C90 C88 C83 113.2(3) . . ?
C90 C88 H88A 108.9 . . ?
C90 C88 H88B 108.9 . . ?
O9 C89 C90 121.1(3) . . ?
O9 C89 C94 119.6(3) . . ?
C94 C89 C90 119.4(3) . . ?
C89 C90 C88 120.7(3) . . ?
C91 C90 C88 120.6(3) . . ?
C91 C90 C89 118.6(3) . . ?
C90 C91 H91 118.4 . . ?
C90 C91 C92 123.2(3) . . ?
C92 C91 H91 118.4 . . ?
C91 C92 C93 115.7(4) . . ?
C91 C92 C95 121.7(3) . . ?
C93 C92 C95 122.5(4) . . ?
C92 C93 H93 118.5 . . ?
C94 C93 C92 123.0(4) . . ?
C94 C93 H93 118.5 . . ?
C89 C94 C99 120.3(3) . . ?
C93 C94 C89 119.1(3) . . ?
C93 C94 C99 120.5(4) . . ?
C92 C95 C96 112.2(3) . . ?
C92 C95 C97 107.4(4) . . ?
C92 C95 C98 111.8(4) . . ?
C96 C95 C97 108.3(4) . . ?
C96 C95 C98 108.9(4) . . ?
C98 C95 C97 108.2(4) . . ?
C95 C96 H96A 109.5 . . ?
C95 C96 H96B 109.5 . . ?
C95 C96 H96C 109.5 . . ?
H96A C96 H96B 109.5 . . ?
H96A C96 H96C 109.5 . . ?
H96B C96 H96C 109.5 . . ?
C95 C97 H97A 109.5 . . ?
C95 C97 H97B 109.5 . . ?
C95 C97 H97C 109.5 . . ?
H97A C97 H97B 109.5 . . ?
H97A C97 H97C 109.5 . . ?
H97B C97 H97C 109.5 . . ?
C95 C98 H98A 109.5 . . ?
C95 C98 H98B 109.5 . . ?
C95 C98 H98C 109.5 . . ?
H98A C98 H98B 109.5 . . ?
H98A C98 H98C 109.5 . . ?
H98B C98 H98C 109.5 . . ?
C94 C99 H99A 107.3 . . ?
C94 C99 H99B 107.3 . . ?
C94 C99 C101 120.3(3) . . ?
H99A C99 H99B 106.9 . . ?
C101 C99 H99A 107.3 . . ?
C101 C99 H99B 107.3 . . ?
O10 C100 C101 119.9(3) . . ?
O10 C100 C105 120.0(3) . . ?
C101 C100 C105 120.2(4) . . ?
C100 C101 C99 120.8(4) . . ?
C102 C101 C99 119.7(4) . . ?
C102 C101 C100 119.1(4) . . ?
C101 C102 H102 118.7 . . ?
C101 C102 C103 122.6(4) . . ?
C103 C102 H102 118.7 . . ?
C102 C103 C104 116.3(4) . . ?
C102 C103 C106 122.1(4) . . ?
C104 C103 C106 121.6(4) . . ?
C103 C104 H104 118.4 . . ?
C105 C104 C103 123.3(4) . . ?
C105 C104 H104 118.4 . . ?
C100 C105 C110 121.2(4) . . ?
C104 C105 C100 118.1(4) . . ?
C104 C105 C110 120.7(4) . . ?
C107 C106 C103 108.2(5) . . ?
C108 C106 C103 110.5(5) . . ?
C108 C106 C107 108.9(8) . . ?
C109 C106 C103 112.5(4) . . ?
C109 C106 C107 109.6(7) . . ?
C109 C106 C108 107.1(7) . . ?
C106 C107 H10G 109.5 . . ?
C106 C107 H10H 109.5 . . ?
C106 C107 H10I 109.5 . . ?
H10G C107 H10H 109.5 . . ?
H10G C107 H10I 109.5 . . ?
H10H C107 H10I 109.5 . . ?
C106 C108 H10J 109.5 . . ?
C106 C108 H10K 109.5 . . ?
C106 C108 H10L 109.5 . . ?
H10J C108 H10K 109.5 . . ?
H10J C108 H10L 109.5 . . ?
H10K C108 H10L 109.5 . . ?
C106 C109 H10M 109.5 . . ?
C106 C109 H10N 109.5 . . ?
C106 C109 H10O 109.5 . . ?
H10M C109 H10N 109.5 . . ?
H10M C109 H10O 109.5 . . ?
H10N C109 H10O 109.5 . . ?
C105 C110 H11C 109.0 . . ?
C105 C110 H11D 109.0 . . ?
C105 C110 C112 113.0(3) . . ?
H11C C110 H11D 107.8 . . ?
C112 C110 H11C 109.0 . . ?
C112 C110 H11D 109.0 . . ?
O11 C111 C112 119.1(3) . . ?
O11 C111 C116 119.6(4) . . ?
C116 C111 C112 121.3(4) . . ?
C111 C112 C110 121.3(4) . . ?
C111 C112 C113 118.7(4) . . ?
C113 C112 C110 119.9(4) . . ?
C112 C113 H113 119.1 . . ?
C112 C113 C114 121.8(4) . . ?
C114 C113 H113 119.1 . . ?
C113 C114 C117 116.9(6) . . ?
C113 C114 C153 122.7(5) . . ?
C115 C114 C113 116.8(4) . . ?
C115 C114 C117 124.2(5) . . ?
C115 C114 C153 119.8(5) . . ?
C114 C115 H115 118.4 . . ?
C116 C115 C114 123.2(4) . . ?
C116 C115 H115 118.4 . . ?
C111 C116 C121 121.4(4) . . ?
C115 C116 C111 118.2(4) . . ?
C115 C116 C121 120.3(4) . . ?
C114 C117 C118 115.9(9) . . ?
C114 C117 C119 113.8(9) . . ?
C114 C117 C120 108.4(9) . . ?
C119 C117 C118 104.7(10) . . ?
C119 C117 C120 107.4(10) . . ?
C120 C117 C118 106.1(9) . . ?
C117 C118 H11E 109.5 . . ?
C117 C118 H11F 109.5 . . ?
C117 C118 H11G 109.5 . . ?
H11E C118 H11F 109.5 . . ?
H11E C118 H11G 109.5 . . ?
H11F C118 H11G 109.5 . . ?
C117 C119 H11H 109.5 . . ?
C117 C119 H11I 109.5 . . ?
C117 C119 H11J 109.5 . . ?
H11H C119 H11I 109.5 . . ?
H11H C119 H11J 109.5 . . ?
H11I C119 H11J 109.5 . . ?
C117 C120 H12A 109.5 . . ?
C117 C120 H12B 109.5 . . ?
C117 C120 H12C 109.5 . . ?
H12A C120 H12B 109.5 . . ?
H12A C120 H12C 109.5 . . ?
H12B C120 H12C 109.5 . . ?
C116 C121 H12D 109.3 . . ?
C116 C121 H12E 109.3 . . ?
H12D C121 H12E 107.9 . . ?
C123 C121 C116 111.8(4) . . ?
C123 C121 H12D 109.3 . . ?
C123 C121 H12E 109.3 . . ?
O12 C122 C123 119.4(4) . . ?
O12 C122 C127 119.8(3) . . ?
C123 C122 C127 120.6(4) . . ?
C122 C123 C121 121.4(4) . . ?
C124 C123 C121 120.9(4) . . ?
C124 C123 C122 117.5(4) . . ?
C123 C124 H124 118.2 . . ?
C125 C124 C123 123.5(4) . . ?
C125 C124 H124 118.2 . . ?
C124 C125 C126 116.6(4) . . ?
C124 C125 C128 123.4(4) . . ?
C126 C125 C128 119.9(4) . . ?
C125 C126 H126 118.7 . . ?
C127 C126 C125 122.6(4) . . ?
C127 C126 H126 118.7 . . ?
C122 C127 C132 121.2(3) . . ?
C126 C127 C122 118.7(4) . . ?
C126 C127 C132 119.5(4) . . ?
C125 C128 C130 109.0(4) . . ?
C129 C128 C125 111.7(5) . . ?
C129 C128 C130 105.1(5) . . ?
C131 C128 C125 110.3(5) . . ?
C131 C128 C129 112.7(5) . . ?
C131 C128 C130 107.7(6) . . ?
C128 C129 H12F 109.5 . . ?
C128 C129 H12G 109.5 . . ?
C128 C129 H12H 109.5 . . ?
H12F C129 H12G 109.5 . . ?
H12F C129 H12H 109.5 . . ?
H12G C129 H12H 109.5 . . ?
C128 C130 H13G 109.5 . . ?
C128 C130 H13H 109.5 . . ?
C128 C130 H13I 109.5 . . ?
H13G C130 H13H 109.5 . . ?
H13G C130 H13I 109.5 . . ?
H13H C130 H13I 109.5 . . ?
C128 C131 H13J 109.5 . . ?
C128 C131 H13K 109.5 . . ?
C128 C131 H13L 109.5 . . ?
H13J C131 H13K 109.5 . . ?
H13J C131 H13L 109.5 . . ?
H13K C131 H13L 109.5 . . ?
C68 C132 C127 119.9(4) . . ?
C68 C132 H13M 107.4 . . ?
C68 C132 H13N 107.4 . . ?
C127 C132 H13M 107.4 . . ?
C127 C132 H13N 107.4 . . ?
H13M C132 H13N 106.9 . . ?
N1 C133 C134 178.3(8) . . ?
C133 C134 H13O 109.5 . . ?
C133 C134 H13P 109.5 . . ?
C133 C134 H13Q 109.5 . . ?
H13O C134 H13P 109.5 . . ?
H13O C134 H13Q 109.5 . . ?
H13P C134 H13Q 109.5 . . ?
N2 C135 C136 177.4(10) . . ?
C135 C136 H13R 109.5 . . ?
C135 C136 H13S 109.5 . . ?
C135 C136 H13T 109.5 . . ?
H13R C136 H13S 109.5 . . ?
H13R C136 H13T 109.5 . . ?
H13S C136 H13T 109.5 . . ?
N3 C137 C138 176.1(6) . . ?
C137 C138 H13U 109.5 . . ?
C137 C138 H13V 109.5 . . ?
C137 C138 H13W 109.5 . . ?
H13U C138 H13V 109.5 . . ?
H13U C138 H13W 109.5 . . ?
H13V C138 H13W 109.5 . . ?
N4 C139 C140 171.9(15) . . ?
C139 C140 H14G 109.5 . . ?
C139 C140 H14H 109.5 . . ?
C139 C140 H14I 109.5 . . ?
H14G C140 H14H 109.5 . . ?
H14G C140 H14I 109.5 . . ?
H14H C140 H14I 109.5 . . ?
N5 C141 C142 177.0(6) . . ?
C141 C142 H14J 109.5 . . ?
C141 C142 H14K 109.5 . . ?
C141 C142 H14L 109.5 . . ?
H14J C142 H14K 109.5 . . ?
H14J C142 H14L 109.5 . . ?
H14K C142 H14L 109.5 . . ?
N6 C143 C144 151.3(12) . . ?
C143 C144 H14M 109.5 . . ?
C143 C144 H14N 109.5 . . ?
C143 C144 H14O 109.5 . . ?
H14M C144 H14N 109.5 . . ?
H14M C144 H14O 109.5 . . ?
H14N C144 H14O 109.5 . . ?
C1A C153 C1B 109.4(9) . . ?
C1A C153 C1C 103.8(9) . . ?
C1A C153 C114 115.9(8) . . ?
C1B C153 C1C 111.5(9) . . ?
C1B C153 C114 114.4(8) . . ?
C114 C153 C1C 101.0(8) . . ?
N6A C154 C14B 175.3(15) . . ?

loop_
_geom_bond_atom_site_label_1
_geom_bond_atom_site_label_2
_geom_bond_distance
_geom_bond_site_symmetry_2
_geom_bond_publ_flag
Br1 Co6 2.3785(9) . ?
Co1 O1 2.059(3) . ?
Co1 O2 2.021(3) . ?
Co1 O3 2.053(3) . ?
Co1 O13 1.989(3) . ?
Co1 N1 2.069(4) . ?
Co2 Co5 2.9695(9) . ?
Co2 O3 1.947(3) . ?
Co2 O9 1.986(3) . ?
Co2 O10 1.956(3) . ?
Co2 O13 2.220(2) . ?
Co2 N2 2.084(3) . ?
Co3 O10 1.981(3) . ?
Co3 O11 2.018(3) . ?
Co3 O12 1.973(3) . ?
Co3 O13 2.067(3) . ?
Co3 N3 2.151(4) . ?
Co4 Co5 2.9682(8) . ?
Co4 O1 1.968(3) . ?
Co4 O7 2.003(3) . ?
Co4 O12 1.964(3) . ?
Co4 O13 2.233(2) . ?
Co4 N4 2.068(4) . ?
Co5 O7 1.952(3) . ?
Co5 O8 1.926(3) . ?
Co5 O9 1.966(3) . ?
Co5 O13 2.016(3) . ?
Co6 O2 1.941(3) . ?
Co6 O11 1.924(3) . ?
Co6 N5 2.066(4) . ?
Na1 O4 2.396(3) . ?
Na1 O6 2.313(3) . ?
Na1 O8 2.231(3) . ?
Na1 N6 2.317(8) . ?
Na1 N6A 2.413(12) . ?
Na1 C34 3.041(4) . ?
Na1 C56 3.073(4) . ?
Na1 H4 2.65(6) . ?
O1 C1 1.368(5) . ?
O2 C12 1.378(5) . ?
O3 C23 1.374(4) . ?
O4 C34 1.368(5) . ?
O4 H4 0.960(17) . ?
O5 H5 0.8400 . ?
O5 C45 1.337(5) . ?
O6 C56 1.370(5) . ?
O7 C67 1.372(4) . ?
O8 C78 1.356(4) . ?
O9 C89 1.361(4) . ?
O10 C100 1.367(5) . ?
O11 C111 1.373(5) . ?
O12 C122 1.374(5) . ?
N1 C13E 1.105(17) . ?
N1 C133 1.154(9) . ?
N2 C13A 1.116(13) . ?
N2 C135 1.152(7) . ?
N3 C137 1.155(7) . ?
N4 C13C 1.199(11) . ?
N4 C139 1.146(10) . ?
N5 C141 1.092(6) . ?
N6 C143 1.114(12) . ?
N6A C154 1.293(18) . ?
C1 C2 1.416(6) . ?
C1 C6 1.405(6) . ?
C1A H1AA 0.9800 . ?
C1A H1AB 0.9800 . ?
C1A H1AC 0.9800 . ?
C1A C153 1.472(13) . ?
C1B H1BA 0.9800 . ?
C1B H1BB 0.9800 . ?
C1B H1BC 0.9800 . ?
C1B C153 1.476(12) . ?
C1C H1CA 0.9800 . ?
C1C H1CB 0.9800 . ?
C1C H1CC 0.9800 . ?
C1C C153 1.624(14) . ?
C2 C3 1.389(6) . ?
C2 C66 1.508(6) . ?
C3 H3 0.9500 . ?
C3 C4 1.383(7) . ?
C4 C5 1.401(7) . ?
C4 C7 1.568(10) . ?
C4 C7A 1.528(14) . ?
C5 H5A 0.9500 . ?
C5 C6 1.402(7) . ?
C6 C11 1.506(6) . ?
C7 C8 1.509(11) . ?
C7 C9 1.534(11) . ?
C7 C10 1.530(11) . ?
C7A C8A 1.534(12) . ?
C7A C9A 1.550(12) . ?
C7A C10A 1.487(12) . ?
C8 H8A 0.9800 . ?
C8 H8B 0.9800 . ?
C8 H8C 0.9800 . ?
C8A H8AA 0.9800 . ?
C8A H8AB 0.9800 . ?
C8A H8AC 0.9800 . ?
C9 H9A 0.9800 . ?
C9 H9B 0.9800 . ?
C9 H9C 0.9800 . ?
C9A H9AA 0.9800 . ?
C9A H9AB 0.9800 . ?
C9A H9AC 0.9800 . ?
C10 H10A 0.9800 . ?
C10 H10B 0.9800 . ?
C10 H10C 0.9800 . ?
C10A H10D 0.9800 . ?
C10A H10E 0.9800 . ?
C10A H10F 0.9800 . ?
C11 H11A 0.9900 . ?
C11 H11B 0.9900 . ?
C11 C13 1.534(6) . ?
C12 C13 1.394(6) . ?
C12 C17 1.403(6) . ?
C13 C14 1.401(6) . ?
C13A C13B 1.447(19) . ?
C13B H13A 0.9800 . ?
C13B H13B 0.9800 . ?
C13B H13C 0.9800 . ?
C13C C14A 1.478(15) . ?
C13E C13F 1.51(3) . ?
C13F H13D 0.9800 . ?
C13F H13E 0.9800 . ?
C13F H13F 0.9800 . ?
C14 H14 0.9500 . ?
C14 C15 1.388(6) . ?
C14A H14A 0.9800 . ?
C14A H14B 0.9800 . ?
C14A H14C 0.9800 . ?
C14B H14D 0.9800 . ?
C14B H14E 0.9800 . ?
C14B H14F 0.9800 . ?
C14B C154 1.301(18) . ?
C15 C16 1.399(7) . ?
C15 C18 1.549(7) . ?
C16 H16 0.9500 . ?
C16 C17 1.388(6) . ?
C17 C22 1.516(6) . ?
C18 C19 1.463(9) . ?
C18 C19A 1.401(16) . ?
C18 C20 1.558(9) . ?
C18 C20A 1.687(16) . ?
C18 C21 1.569(10) . ?
C18 C21A 1.438(16) . ?
C19 H19A 0.9800 . ?
C19 H19B 0.9800 . ?
C19 H19C 0.9800 . ?
C19A H19D 0.9800 . ?
C19A H19E 0.9800 . ?
C19A H19F 0.9800 . ?
C20 H20A 0.9800 . ?
C20 H20B 0.9800 . ?
C20 H20C 0.9800 . ?
C20A H20D 0.9800 . ?
C20A H20E 0.9800 . ?
C20A H20F 0.9800 . ?
C21 H21A 0.9800 . ?
C21 H21B 0.9800 . ?
C21 H21C 0.9800 . ?
C21A H21D 0.9800 . ?
C21A H21E 0.9800 . ?
C21A H21F 0.9800 . ?
C22 H22A 0.9900 . ?
C22 H22B 0.9900 . ?
C22 C24 1.511(6) . ?
C23 C24 1.390(6) . ?
C23 C28 1.409(5) . ?
C24 C25 1.397(6) . ?
C25 H25 0.9500 . ?
C25 C26 1.390(6) . ?
C26 C27 1.396(6) . ?
C26 C29 1.576(8) . ?
C26 C29A 1.547(10) . ?
C27 H27 0.9500 . ?
C27 C28 1.393(5) . ?
C28 C33 1.509(5) . ?
C29 C30 1.494(9) . ?
C29 C31 1.568(9) . ?
C29 C32 1.542(9) . ?
C29A C30A 1.525(12) . ?
C29A C31A 1.514(12) . ?
C29A C32A 1.575(12) . ?
C30 H30A 0.9800 . ?
C30 H30B 0.9800 . ?
C30 H30C 0.9800 . ?
C30A H30D 0.9800 . ?
C30A H30E 0.9800 . ?
C30A H30F 0.9800 . ?
C31 H31A 0.9800 . ?
C31 H31B 0.9800 . ?
C31 H31C 0.9800 . ?
C31A H31D 0.9800 . ?
C31A H31E 0.9800 . ?
C31A H31F 0.9800 . ?
C32 H32A 0.9800 . ?
C32 H32B 0.9800 . ?
C32 H32C 0.9800 . ?
C32A H32D 0.9800 . ?
C32A H32E 0.9800 . ?
C32A H32F 0.9800 . ?
C33 H33A 0.9900 . ?
C33 H33B 0.9900 . ?
C33 C35 1.521(5) . ?
C34 C35 1.392(6) . ?
C34 C39 1.395(5) . ?
C35 C36 1.387(5) . ?
C36 H36 0.9500 . ?
C36 C37 1.382(5) . ?
C37 C38 1.400(6) . ?
C37 C40 1.533(6) . ?
C38 H38 0.9500 . ?
C38 C39 1.384(6) . ?
C39 C44 1.522(6) . ?
C40 C41 1.494(7) . ?
C40 C42 1.523(8) . ?
C40 C43 1.545(9) . ?
C41 H41A 0.9800 . ?
C41 H41B 0.9800 . ?
C41 H41C 0.9800 . ?
C42 H42A 0.9800 . ?
C42 H42B 0.9800 . ?
C42 H42C 0.9800 . ?
C43 H43A 0.9800 . ?
C43 H43B 0.9800 . ?
C43 H43C 0.9800 . ?
C44 H44A 0.9900 . ?
C44 H44B 0.9900 . ?
C44 C46 1.506(6) . ?
C45 C46 1.408(6) . ?
C45 C50 1.407(6) . ?
C46 C47 1.400(6) . ?
C47 H47 0.9500 . ?
C47 C48 1.400(7) . ?
C48 C49 1.383(7) . ?
C48 C51 1.532(8) . ?
C49 H49 0.9500 . ?
C49 C50 1.406(7) . ?
C50 C55 1.513(7) . ?
C51 C52 1.548(12) . ?
C51 C53 1.535(11) . ?
C51 C54 1.436(11) . ?
C52 H52A 0.9800 . ?
C52 H52B 0.9800 . ?
C52 H52C 0.9800 . ?
C53 H53A 0.9800 . ?
C53 H53B 0.9800 . ?
C53 H53C 0.9800 . ?
C54 H54A 0.9800 . ?
C54 H54B 0.9800 . ?
C54 H54C 0.9800 . ?
C55 H55A 0.9900 . ?
C55 H55B 0.9900 . ?
C55 C57 1.531(6) . ?
C56 C57 1.398(6) . ?
C56 C61 1.396(6) . ?
C57 C58 1.388(6) . ?
C58 H58 0.9500 . ?
C58 C59 1.399(6) . ?
C59 C60 1.392(6) . ?
C59 C62 1.514(6) . ?
C60 H60 0.9500 . ?
C60 C61 1.393(6) . ?
C61 C66 1.513(6) . ?
C62 C63 1.547(7) . ?
C62 C64 1.526(7) . ?
C62 C65 1.512(8) . ?
C63 H63A 0.9800 . ?
C63 H63B 0.9800 . ?
C63 H63C 0.9800 . ?
C64 H64A 0.9800 . ?
C64 H64B 0.9800 . ?
C64 H64C 0.9800 . ?
C65 H65A 0.9800 . ?
C65 H65B 0.9800 . ?
C65 H65C 0.9800 . ?
C66 H66A 0.9900 . ?
C66 H66B 0.9900 . ?
C67 C68 1.398(5) . ?
C67 C72 1.396(5) . ?
C68 C69 1.386(6) . ?
C68 C132 1.516(6) . ?
C69 H69 0.9500 . ?
C69 C70 1.399(6) . ?
C70 C71 1.399(6) . ?
C70 C73 1.528(6) . ?
C71 H71 0.9500 . ?
C71 C72 1.380(6) . ?
C72 C77 1.515(5) . ?
C73 C74 1.506(8) . ?
C73 C75 1.555(10) . ?
C73 C76 1.471(8) . ?
C74 H74A 0.9800 . ?
C74 H74B 0.9800 . ?
C74 H74C 0.9800 . ?
C75 H75A 0.9800 . ?
C75 H75B 0.9800 . ?
C75 H75C 0.9800 . ?
C76 H76A 0.9800 . ?
C76 H76B 0.9800 . ?
C76 H76C 0.9800 . ?
C77 H77A 0.9900 . ?
C77 H77B 0.9900 . ?
C77 C79 1.525(5) . ?
C78 C79 1.412(5) . ?
C78 C83 1.406(5) . ?
C79 C80 1.376(5) . ?
C80 H80 0.9500 . ?
C80 C81 1.407(5) . ?
C81 C82 1.389(5) . ?
C81 C84 1.534(6) . ?
C82 H82 0.9500 . ?
C82 C83 1.394(5) . ?
C83 C88 1.523(5) . ?
C84 C85 1.530(7) . ?
C84 C86 1.521(7) . ?
C84 C87 1.518(6) . ?
C85 H85A 0.9800 . ?
C85 H85B 0.9800 . ?
C85 H85C 0.9800 . ?
C86 H86A 0.9800 . ?
C86 H86B 0.9800 . ?
C86 H86C 0.9800 . ?
C87 H87A 0.9800 . ?
C87 H87B 0.9800 . ?
C87 H87C 0.9800 . ?
C88 H88A 0.9900 . ?
C88 H88B 0.9900 . ?
C88 C90 1.510(5) . ?
C89 C90 1.411(5) . ?
C89 C94 1.397(5) . ?
C90 C91 1.383(5) . ?
C91 H91 0.9500 . ?
C91 C92 1.400(6) . ?
C92 C93 1.402(5) . ?
C92 C95 1.525(6) . ?
C93 H93 0.9500 . ?
C93 C94 1.384(5) . ?
C94 C99 1.522(5) . ?
C95 C96 1.528(6) . ?
C95 C97 1.570(7) . ?
C95 C98 1.536(6) . ?
C96 H96A 0.9800 . ?
C96 H96B 0.9800 . ?
C96 H96C 0.9800 . ?
C97 H97A 0.9800 . ?
C97 H97B 0.9800 . ?
C97 H97C 0.9800 . ?
C98 H98A 0.9800 . ?
C98 H98B 0.9800 . ?
C98 H98C 0.9800 . ?
C99 H99A 0.9900 . ?
C99 H99B 0.9900 . ?
C99 C101 1.528(6) . ?
C100 C101 1.391(5) . ?
C100 C105 1.405(5) . ?
C101 C102 1.389(6) . ?
C102 H102 0.9500 . ?
C102 C103 1.391(6) . ?
C103 C104 1.398(6) . ?
C103 C106 1.529(7) . ?
C104 H104 0.9500 . ?
C104 C105 1.386(6) . ?
C105 C110 1.518(6) . ?
C106 C107 1.507(11) . ?
C106 C108 1.493(11) . ?
C106 C109 1.486(7) . ?
C107 H10G 0.9800 . ?
C107 H10H 0.9800 . ?
C107 H10I 0.9800 . ?
C108 H10J 0.9800 . ?
C108 H10K 0.9800 . ?
C108 H10L 0.9800 . ?
C109 H10M 0.9800 . ?
C109 H10N 0.9800 . ?
C109 H10O 0.9800 . ?
C110 H11C 0.9900 . ?
C110 H11D 0.9900 . ?
C110 C112 1.538(5) . ?
C111 C112 1.395(6) . ?
C111 C116 1.395(5) . ?
C112 C113 1.402(6) . ?
C113 H113 0.9500 . ?
C113 C114 1.406(6) . ?
C114 C115 1.397(7) . ?
C114 C117 1.471(10) . ?
C114 C153 1.564(10) . ?
C115 H115 0.9500 . ?
C115 C116 1.389(7) . ?
C116 C121 1.535(6) . ?
C117 C118 1.609(15) . ?
C117 C119 1.485(14) . ?
C117 C120 1.500(13) . ?
C118 H11E 0.9800 . ?
C118 H11F 0.9800 . ?
C118 H11G 0.9800 . ?
C119 H11H 0.9800 . ?
C119 H11I 0.9800 . ?
C119 H11J 0.9800 . ?
C120 H12A 0.9800 . ?
C120 H12B 0.9800 . ?
C120 H12C 0.9800 . ?
C121 H12D 0.9900 . ?
C121 H12E 0.9900 . ?
C121 C123 1.504(6) . ?
C122 C123 1.402(5) . ?
C122 C127 1.402(6) . ?
C123 C124 1.398(6) . ?
C124 H124 0.9500 . ?
C124 C125 1.389(7) . ?
C125 C126 1.395(6) . ?
C125 C128 1.533(6) . ?
C126 H126 0.9500 . ?
C126 C127 1.388(5) . ?
C127 C132 1.523(5) . ?
C128 C129 1.529(8) . ?
C128 C130 1.550(8) . ?
C128 C131 1.502(9) . ?
C129 H12F 0.9800 . ?
C129 H12G 0.9800 . ?
C129 H12H 0.9800 . ?
C130 H13G 0.9800 . ?
C130 H13H 0.9800 . ?
C130 H13I 0.9800 . ?
C131 H13J 0.9800 . ?
C131 H13K 0.9800 . ?
C131 H13L 0.9800 . ?
C132 H13M 0.9900 . ?
C132 H13N 0.9900 . ?
C133 C134 1.439(12) . ?
C134 H13O 0.9800 . ?
C134 H13P 0.9800 . ?
C134 H13Q 0.9800 . ?
C135 C136 1.445(13) . ?
C136 H13R 0.9800 . ?
C136 H13S 0.9800 . ?
C136 H13T 0.9800 . ?
C137 C138 1.461(9) . ?
C138 H13U 0.9800 . ?
C138 H13V 0.9800 . ?
C138 H13W 0.9800 . ?
C139 C140 1.488(14) . ?
C140 H14G 0.9800 . ?
C140 H14H 0.9800 . ?
C140 H14I 0.9800 . ?
C141 C142 1.462(8) . ?
C142 H14J 0.9800 . ?
C142 H14K 0.9800 . ?
C142 H14L 0.9800 . ?
C143 C144 1.592(19) . ?
C144 H14M 0.9800 . ?
C144 H14N 0.9800 . ?
C144 H14O 0.9800 . ?

loop_
_geom_torsion_atom_site_label_1
_geom_torsion_atom_site_label_2
_geom_torsion_atom_site_label_3
_geom_torsion_atom_site_label_4
_geom_torsion
_geom_torsion_site_symmetry_1
_geom_torsion_site_symmetry_2
_geom_torsion_site_symmetry_3
_geom_torsion_site_symmetry_4
_geom_torsion_publ_flag
Co1 O1 C1 C2 105.2(4) . . . . ?
Co1 O1 C1 C6 -71.3(4) . . . . ?
Co1 O2 C12 C13 88.5(4) . . . . ?
Co1 O2 C12 C17 -89.2(4) . . . . ?
Co1 O3 C23 C24 70.6(5) . . . . ?
Co1 O3 C23 C28 -107.6(4) . . . . ?
Co2 O3 C23 C24 -121.4(4) . . . . ?
Co2 O3 C23 C28 60.4(5) . . . . ?
Co2 O9 C89 C90 -117.5(3) . . . . ?
Co2 O9 C89 C94 64.1(4) . . . . ?
Co2 O10 C100 C101 -59.2(4) . . . . ?
Co2 O10 C100 C105 122.0(3) . . . . ?
Co3 O10 C100 C101 101.7(4) . . . . ?
Co3 O10 C100 C105 -77.1(4) . . . . ?
Co3 O11 C111 C112 88.4(4) . . . . ?
Co3 O11 C111 C116 -88.1(4) . . . . ?
Co3 O12 C122 C123 80.1(5) . . . . ?
Co3 O12 C122 C127 -94.2(4) . . . . ?
Co4 O1 C1 C2 -61.1(5) . . . . ?
Co4 O1 C1 C6 122.4(4) . . . . ?
Co4 O7 C67 C68 -66.2(4) . . . . ?
Co4 O7 C67 C72 114.8(3) . . . . ?
Co4 O12 C122 C123 -123.6(4) . . . . ?
Co4 O12 C122 C127 62.1(5) . . . . ?
Co5 O7 C67 C68 110.8(4) . . . . ?
Co5 O7 C67 C72 -68.2(5) . . . . ?
Co5 O8 C78 C79 89.8(3) . . . . ?
Co5 O8 C78 C83 -88.8(3) . . . . ?
Co5 O9 C89 C90 58.4(5) . . . . ?
Co5 O9 C89 C94 -120.1(4) . . . . ?
Co6 O2 C12 C13 -94.4(4) . . . . ?
Co6 O2 C12 C17 87.9(4) . . . . ?
Co6 O11 C111 C112 -91.7(4) . . . . ?
Co6 O11 C111 C116 91.7(4) . . . . ?
Na1 O4 C34 C35 -70.2(4) . . . . ?
Na1 O4 C34 C39 108.7(4) . . . . ?
Na1 O6 C56 C57 -108.6(4) . . . . ?
Na1 O6 C56 C61 73.3(4) . . . . ?
Na1 O8 C78 C79 -98.6(4) . . . . ?
Na1 O8 C78 C83 82.8(4) . . . . ?
Na1 N6 C143 C144 113(3) . . . . ?
Na1 C34 C35 C33 -52.4(4) . . . . ?
Na1 C34 C35 C36 129.8(3) . . . . ?
Na1 C34 C39 C38 -116.1(4) . . . . ?
Na1 C34 C39 C44 65.8(5) . . . . ?
Na1 C56 C57 C55 -58.8(5) . . . . ?
Na1 C56 C57 C58 125.8(4) . . . . ?
Na1 C56 C61 C60 -136.7(3) . . . . ?
Na1 C56 C61 C66 47.1(4) . . . . ?
O1 C1 C2 C3 -176.2(4) . . . . ?
O1 C1 C2 C66 0.4(6) . . . . ?
O1 C1 C6 C5 177.1(4) . . . . ?
O1 C1 C6 C11 0.0(6) . . . . ?
O2 C12 C13 C11 -1.6(6) . . . . ?
O2 C12 C13 C14 -177.4(4) . . . . ?
O2 C12 C17 C16 176.3(4) . . . . ?
O2 C12 C17 C22 -0.2(6) . . . . ?
O3 C23 C24 C22 -2.8(6) . . . . ?
O3 C23 C24 C25 178.7(4) . . . . ?
O3 C23 C28 C27 -178.8(4) . . . . ?
O3 C23 C28 C33 1.9(6) . . . . ?
O4 C34 C35 C33 -6.3(5) . . . . ?
O4 C34 C35 C36 175.8(3) . . . . ?
O4 C34 C39 C38 -176.1(4) . . . . ?
O4 C34 C39 C44 5.8(6) . . . . ?
O5 C45 C46 C44 -2.3(6) . . . . ?
O5 C45 C46 C47 177.9(4) . . . . ?
O5 C45 C50 C49 -177.5(4) . . . . ?
O5 C45 C50 C55 6.2(6) . . . . ?
O6 C56 C57 C55 -4.6(6) . . . . ?
O6 C56 C57 C58 180.0(4) . . . . ?
O6 C56 C61 C60 -179.8(4) . . . . ?
O6 C56 C61 C66 4.0(6) . . . . ?
O7 C67 C68 C69 178.8(4) . . . . ?
O7 C67 C68 C132 -10.2(6) . . . . ?
O7 C67 C72 C71 -177.3(4) . . . . ?
O7 C67 C72 C77 11.0(6) . . . . ?
O8 C78 C79 C77 -2.4(5) . . . . ?
O8 C78 C79 C80 -179.1(3) . . . . ?
O8 C78 C83 C82 178.2(3) . . . . ?
O8 C78 C83 C88 -1.2(5) . . . . ?
O9 C89 C90 C88 -10.4(5) . . . . ?
O9 C89 C90 C91 171.2(3) . . . . ?
O9 C89 C94 C93 -171.3(3) . . . . ?
O9 C89 C94 C99 12.7(5) . . . . ?
O10 C100 C101 C99 -12.9(5) . . . . ?
O10 C100 C101 C102 174.7(3) . . . . ?
O10 C100 C105 C104 -174.5(3) . . . . ?
O10 C100 C105 C110 8.3(5) . . . . ?
O11 C111 C112 C110 2.9(6) . . . . ?
O11 C111 C112 C113 -174.7(4) . . . . ?
O11 C111 C116 C115 174.9(4) . . . . ?
O11 C111 C116 C121 0.0(6) . . . . ?
O12 C122 C123 C121 -7.9(6) . . . . ?
O12 C122 C123 C124 177.2(4) . . . . ?
O12 C122 C127 C126 -177.3(4) . . . . ?
O12 C122 C127 C132 11.8(6) . . . . ?
C1 C2 C3 C4 -0.3(7) . . . . ?
C1 C2 C66 C61 -167.2(4) . . . . ?
C1 C6 C11 C13 91.2(5) . . . . ?
C2 C1 C6 C5 0.6(6) . . . . ?
C2 C1 C6 C11 -176.5(4) . . . . ?
C2 C3 C4 C5 -0.7(8) . . . . ?
C2 C3 C4 C7 169.2(6) . . . . ?
C2 C3 C4 C7A -172.6(6) . . . . ?
C3 C2 C66 C61 9.3(6) . . . . ?
C3 C4 C5 C6 1.8(8) . . . . ?
C3 C4 C7 C8 8.9(10) . . . . ?
C3 C4 C7 C9 -110.2(8) . . . . ?
C3 C4 C7 C10 127.9(8) . . . . ?
C3 C4 C7A C8A -75.8(9) . . . . ?
C3 C4 C7A C9A 169.2(8) . . . . ?
C3 C4 C7A C10A 46.2(12) . . . . ?
C4 C5 C6 C1 -1.7(7) . . . . ?
C4 C5 C6 C11 175.5(5) . . . . ?
C5 C4 C7 C8 178.4(7) . . . . ?
C5 C4 C7 C9 59.3(9) . . . . ?
C5 C4 C7 C10 -62.6(9) . . . . ?
C5 C4 C7A C8A 112.8(9) . . . . ?
C5 C4 C7A C9A -2.2(12) . . . . ?
C5 C4 C7A C10A -125.2(9) . . . . ?
C5 C6 C11 C13 -85.9(5) . . . . ?
C6 C1 C2 C3 0.3(6) . . . . ?
C6 C1 C2 C66 176.9(4) . . . . ?
C6 C11 C13 C12 -104.0(5) . . . . ?
C6 C11 C13 C14 71.7(5) . . . . ?
C7 C4 C5 C6 -168.2(6) . . . . ?
C7A C4 C5 C6 173.3(6) . . . . ?
C11 C13 C14 C15 -175.4(4) . . . . ?
C12 C13 C14 C15 0.3(7) . . . . ?
C12 C17 C22 C24 105.7(5) . . . . ?
C13 C12 C17 C16 -1.3(6) . . . . ?
C13 C12 C17 C22 -177.8(4) . . . . ?
C13 C14 C15 C16 0.2(7) . . . . ?
C13 C14 C15 C18 -177.9(5) . . . . ?
C14 C15 C16 C17 -1.3(7) . . . . ?
C14 C15 C18 C19 3.7(9) . . . . ?
C14 C15 C18 C19A 59.5(13) . . . . ?
C14 C15 C18 C20 -123.2(6) . . . . ?
C14 C15 C18 C20A -44.9(10) . . . . ?
C14 C15 C18 C21 122.0(6) . . . . ?
C14 C15 C18 C21A -151.8(11) . . . . ?
C15 C16 C17 C12 1.9(7) . . . . ?
C15 C16 C17 C22 178.4(4) . . . . ?
C16 C15 C18 C19 -174.3(6) . . . . ?
C16 C15 C18 C19A -118.5(11) . . . . ?
C16 C15 C18 C20 58.8(7) . . . . ?
C16 C15 C18 C20A 137.0(9) . . . . ?
C16 C15 C18 C21 -56.0(7) . . . . ?
C16 C15 C18 C21A 30.2(13) . . . . ?
C16 C17 C22 C24 -70.7(5) . . . . ?
C17 C12 C13 C11 176.1(4) . . . . ?
C17 C12 C13 C14 0.3(6) . . . . ?
C17 C22 C24 C23 -86.8(5) . . . . ?
C17 C22 C24 C25 91.8(5) . . . . ?
C18 C15 C16 C17 176.8(5) . . . . ?
C22 C24 C25 C26 -177.2(5) . . . . ?
C23 C24 C25 C26 1.4(8) . . . . ?
C23 C28 C33 C35 163.3(4) . . . . ?
C24 C23 C28 C27 3.0(6) . . . . ?
C24 C23 C28 C33 -176.3(4) . . . . ?
C24 C25 C26 C27 0.5(8) . . . . ?
C24 C25 C26 C29 169.5(5) . . . . ?
C24 C25 C26 C29A -165.4(6) . . . . ?
C25 C26 C27 C28 -0.6(8) . . . . ?
C25 C26 C29 C30 -92.9(7) . . . . ?
C25 C26 C29 C31 26.8(8) . . . . ?
C25 C26 C29 C32 140.0(7) . . . . ?
C25 C26 C29A C30A -61.4(9) . . . . ?
C25 C26 C29A C31A 57.2(11) . . . . ?
C25 C26 C29A C32A -173.8(8) . . . . ?
C26 C27 C28 C23 -1.1(7) . . . . ?
C26 C27 C28 C33 178.2(4) . . . . ?
C27 C26 C29 C30 75.8(7) . . . . ?
C27 C26 C29 C31 -164.5(6) . . . . ?
C27 C26 C29 C32 -51.3(8) . . . . ?
C27 C26 C29A C30A 133.5(8) . . . . ?
C27 C26 C29A C31A -107.9(9) . . . . ?
C27 C26 C29A C32A 21.1(11) . . . . ?
C27 C28 C33 C35 -16.0(6) . . . . ?
C28 C23 C24 C22 175.4(4) . . . . ?
C28 C23 C24 C25 -3.2(6) . . . . ?
C28 C33 C35 C34 -72.4(5) . . . . ?
C28 C33 C35 C36 105.4(4) . . . . ?
C29 C26 C27 C28 -169.8(5) . . . . ?
C29A C26 C27 C28 164.8(6) . . . . ?
C33 C35 C36 C37 -177.4(4) . . . . ?
C34 C35 C36 C37 0.5(6) . . . . ?
C34 C39 C44 C46 -81.6(5) . . . . ?
C35 C34 C39 C38 2.8(6) . . . . ?
C35 C34 C39 C44 -175.3(4) . . . . ?
C35 C36 C37 C38 2.4(6) . . . . ?
C35 C36 C37 C40 -178.1(4) . . . . ?
C36 C37 C38 C39 -2.8(6) . . . . ?
C36 C37 C40 C41 1.6(6) . . . . ?
C36 C37 C40 C42 -120.7(5) . . . . ?
C36 C37 C40 C43 121.6(5) . . . . ?
C37 C38 C39 C34 0.2(6) . . . . ?
C37 C38 C39 C44 178.3(4) . . . . ?
C38 C37 C40 C41 -179.0(4) . . . . ?
C38 C37 C40 C42 58.8(6) . . . . ?
C38 C37 C40 C43 -58.9(6) . . . . ?
C38 C39 C44 C46 100.4(4) . . . . ?
C39 C34 C35 C33 174.7(3) . . . . ?
C39 C34 C35 C36 -3.1(6) . . . . ?
C39 C44 C46 C45 92.2(5) . . . . ?
C39 C44 C46 C47 -87.9(5) . . . . ?
C40 C37 C38 C39 177.7(4) . . . . ?
C44 C46 C47 C48 -179.6(5) . . . . ?
C45 C46 C47 C48 0.3(7) . . . . ?
C45 C50 C55 C57 -92.7(5) . . . . ?
C46 C45 C50 C49 2.9(6) . . . . ?
C46 C45 C50 C55 -173.4(4) . . . . ?
C46 C47 C48 C49 1.6(8) . . . . ?
C46 C47 C48 C51 -179.5(6) . . . . ?
C47 C48 C49 C50 -1.2(8) . . . . ?
C47 C48 C51 C52 56.3(9) . . . . ?
C47 C48 C51 C53 -56.2(9) . . . . ?
C47 C48 C51 C54 171.4(9) . . . . ?
C48 C49 C50 C45 -1.0(8) . . . . ?
C48 C49 C50 C55 175.2(5) . . . . ?
C49 C48 C51 C52 -124.9(7) . . . . ?
C49 C48 C51 C53 122.7(8) . . . . ?
C49 C48 C51 C54 -9.8(12) . . . . ?
C49 C50 C55 C57 91.2(6) . . . . ?
C50 C45 C46 C44 177.3(4) . . . . ?
C50 C45 C46 C47 -2.6(6) . . . . ?
C50 C55 C57 C56 74.2(6) . . . . ?
C50 C55 C57 C58 -110.4(5) . . . . ?
C51 C48 C49 C50 179.9(6) . . . . ?
C55 C57 C58 C59 -175.1(4) . . . . ?
C56 C57 C58 C59 0.5(7) . . . . ?
C56 C61 C66 C2 74.0(5) . . . . ?
C57 C56 C61 C60 2.1(6) . . . . ?
C57 C56 C61 C66 -174.1(4) . . . . ?
C57 C58 C59 C60 0.9(7) . . . . ?
C57 C58 C59 C62 177.8(4) . . . . ?
C58 C59 C60 C61 -0.8(6) . . . . ?
C58 C59 C62 C63 33.5(6) . . . . ?
C58 C59 C62 C64 -86.6(6) . . . . ?
C58 C59 C62 C65 151.4(5) . . . . ?
C59 C60 C61 C56 -0.7(6) . . . . ?
C59 C60 C61 C66 175.5(4) . . . . ?
C60 C59 C62 C63 -149.7(5) . . . . ?
C60 C59 C62 C64 90.2(6) . . . . ?
C60 C59 C62 C65 -31.8(6) . . . . ?
C60 C61 C66 C2 -102.1(5) . . . . ?
C61 C56 C57 C55 173.4(4) . . . . ?
C61 C56 C57 C58 -2.0(6) . . . . ?
C62 C59 C60 C61 -177.7(4) . . . . ?
C66 C2 C3 C4 -176.8(5) . . . . ?
C67 C68 C69 C70 -0.1(7) . . . . ?
C67 C68 C132 C127 104.4(4) . . . . ?
C67 C72 C77 C79 76.1(5) . . . . ?
C68 C67 C72 C71 3.7(6) . . . . ?
C68 C67 C72 C77 -168.0(4) . . . . ?
C68 C69 C70 C71 0.9(7) . . . . ?
C68 C69 C70 C73 176.6(5) . . . . ?
C69 C68 C132 C127 -84.7(5) . . . . ?
C69 C70 C71 C72 0.6(7) . . . . ?
C69 C70 C73 C74 55.0(8) . . . . ?
C69 C70 C73 C75 -59.9(6) . . . . ?
C69 C70 C73 C76 -175.9(6) . . . . ?
C70 C71 C72 C67 -2.9(6) . . . . ?
C70 C71 C72 C77 168.8(4) . . . . ?
C71 C70 C73 C74 -129.6(6) . . . . ?
C71 C70 C73 C75 115.5(6) . . . . ?
C71 C70 C73 C76 -0.5(9) . . . . ?
C71 C72 C77 C79 -95.5(4) . . . . ?
C72 C67 C68 C69 -2.2(6) . . . . ?
C72 C67 C68 C132 168.7(4) . . . . ?
C72 C77 C79 C78 -110.3(4) . . . . ?
C72 C77 C79 C80 66.4(5) . . . . ?
C73 C70 C71 C72 -175.0(5) . . . . ?
C77 C79 C80 C81 -175.3(4) . . . . ?
C78 C79 C80 C81 1.5(6) . . . . ?
C78 C83 C88 C90 112.0(4) . . . . ?
C79 C78 C83 C82 -0.5(5) . . . . ?
C79 C78 C83 C88 -179.8(3) . . . . ?
C79 C80 C81 C82 -1.4(6) . . . . ?
C79 C80 C81 C84 179.3(4) . . . . ?
C80 C81 C82 C83 0.4(6) . . . . ?
C80 C81 C84 C85 -45.4(6) . . . . ?
C80 C81 C84 C86 75.2(5) . . . . ?
C80 C81 C84 C87 -164.0(4) . . . . ?
C81 C82 C83 C78 0.5(6) . . . . ?
C81 C82 C83 C88 179.8(3) . . . . ?
C82 C81 C84 C85 135.4(5) . . . . ?
C82 C81 C84 C86 -104.0(5) . . . . ?
C82 C81 C84 C87 16.8(6) . . . . ?
C82 C83 C88 C90 -67.3(4) . . . . ?
C83 C78 C79 C77 176.2(3) . . . . ?
C83 C78 C79 C80 -0.5(5) . . . . ?
C83 C88 C90 C89 -71.7(5) . . . . ?
C83 C88 C90 C91 106.7(4) . . . . ?
C84 C81 C82 C83 179.6(4) . . . . ?
C88 C90 C91 C92 -175.6(4) . . . . ?
C89 C90 C91 C92 2.8(6) . . . . ?
C89 C94 C99 C101 -107.3(4) . . . . ?
C90 C89 C94 C93 10.2(6) . . . . ?
C90 C89 C94 C99 -165.7(3) . . . . ?
C90 C91 C92 C93 4.7(6) . . . . ?
C90 C91 C92 C95 -172.1(4) . . . . ?
C91 C92 C93 C94 -4.9(6) . . . . ?
C91 C92 C95 C96 -157.2(4) . . . . ?
C91 C92 C95 C97 83.9(5) . . . . ?
C91 C92 C95 C98 -34.5(6) . . . . ?
C92 C93 C94 C89 -2.5(6) . . . . ?
C92 C93 C94 C99 173.5(4) . . . . ?
C93 C92 C95 C96 26.2(6) . . . . ?
C93 C92 C95 C97 -92.7(5) . . . . ?
C93 C92 C95 C98 148.8(4) . . . . ?
C93 C94 C99 C101 76.8(5) . . . . ?
C94 C89 C90 C88 168.0(3) . . . . ?
C94 C89 C90 C91 -10.4(5) . . . . ?
C94 C99 C101 C100 103.1(4) . . . . ?
C94 C99 C101 C102 -84.6(5) . . . . ?
C95 C92 C93 C94 171.9(4) . . . . ?
C99 C101 C102 C103 -171.6(4) . . . . ?
C100 C101 C102 C103 0.9(6) . . . . ?
C100 C105 C110 C112 79.1(5) . . . . ?
C101 C100 C105 C104 6.7(6) . . . . ?
C101 C100 C105 C110 -170.5(3) . . . . ?
C101 C102 C103 C104 4.1(6) . . . . ?
C101 C102 C103 C106 -175.0(4) . . . . ?
C102 C103 C104 C105 -3.8(7) . . . . ?
C102 C103 C106 C107 87.8(8) . . . . ?
C102 C103 C106 C108 -31.4(9) . . . . ?
C102 C103 C106 C109 -151.1(6) . . . . ?
C103 C104 C105 C100 -1.5(6) . . . . ?
C103 C104 C105 C110 175.7(4) . . . . ?
C104 C103 C106 C107 -91.3(7) . . . . ?
C104 C103 C106 C108 149.5(8) . . . . ?
C104 C103 C106 C109 29.8(8) . . . . ?
C104 C105 C110 C112 -98.0(5) . . . . ?
C105 C100 C101 C99 165.9(3) . . . . ?
C105 C100 C101 C102 -6.5(5) . . . . ?
C105 C110 C112 C111 -107.2(5) . . . . ?
C105 C110 C112 C113 70.4(5) . . . . ?
C106 C103 C104 C105 175.3(4) . . . . ?
C110 C112 C113 C114 -177.8(4) . . . . ?
C111 C112 C113 C114 -0.2(7) . . . . ?
C111 C116 C121 C123 105.1(5) . . . . ?
C112 C111 C116 C115 -1.5(6) . . . . ?
C112 C111 C116 C121 -176.5(4) . . . . ?
C112 C113 C114 C115 -1.4(8) . . . . ?
C112 C113 C114 C117 -165.6(7) . . . . ?
C112 C113 C114 C153 168.8(6) . . . . ?
C113 C114 C115 C116 1.7(8) . . . . ?
C113 C114 C117 C118 63.6(11) . . . . ?
C113 C114 C117 C119 -174.9(9) . . . . ?
C113 C114 C117 C120 -55.5(11) . . . . ?
C113 C114 C153 C1A -159.7(8) . . . . ?
C113 C114 C153 C1B -30.9(11) . . . . ?
C113 C114 C153 C1C 88.9(8) . . . . ?
C114 C115 C116 C111 -0.3(7) . . . . ?
C114 C115 C116 C121 174.7(5) . . . . ?
C115 C114 C117 C118 -99.2(10) . . . . ?
C115 C114 C117 C119 22.2(13) . . . . ?
C115 C114 C117 C120 141.7(9) . . . . ?
C115 C114 C153 C1A 10.3(11) . . . . ?
C115 C114 C153 C1B 139.0(8) . . . . ?
C115 C114 C153 C1C -101.2(8) . . . . ?
C115 C116 C121 C123 -69.8(5) . . . . ?
C116 C111 C112 C110 179.3(4) . . . . ?
C116 C111 C112 C113 1.8(6) . . . . ?
C116 C121 C123 C122 -83.0(5) . . . . ?
C116 C121 C123 C124 91.8(5) . . . . ?
C117 C114 C115 C116 164.6(7) . . . . ?
C121 C123 C124 C125 -171.8(4) . . . . ?
C122 C123 C124 C125 3.2(7) . . . . ?
C122 C127 C132 C68 -102.9(5) . . . . ?
C123 C122 C127 C126 8.4(6) . . . . ?
C123 C122 C127 C132 -162.4(4) . . . . ?
C123 C124 C125 C126 2.2(7) . . . . ?
C123 C124 C125 C128 179.2(5) . . . . ?
C124 C125 C126 C127 -2.4(7) . . . . ?
C124 C125 C128 C129 5.4(8) . . . . ?
C124 C125 C128 C130 121.1(6) . . . . ?
C124 C125 C128 C131 -120.8(6) . . . . ?
C125 C126 C127 C122 -2.7(7) . . . . ?
C125 C126 C127 C132 168.2(4) . . . . ?
C126 C125 C128 C129 -177.6(5) . . . . ?
C126 C125 C128 C130 -61.9(7) . . . . ?
C126 C125 C128 C131 56.1(7) . . . . ?
C126 C127 C132 C68 86.4(5) . . . . ?
C127 C122 C123 C121 166.4(4) . . . . ?
C127 C122 C123 C124 -8.5(6) . . . . ?
C128 C125 C126 C127 -179.6(5) . . . . ?
C132 C68 C69 C70 -171.2(4) . . . . ?
C153 C114 C115 C116 -168.8(6) . . . . ?

loop_
_smtbx_masks_void_nr
_smtbx_masks_void_average_x
_smtbx_masks_void_average_y
_smtbx_masks_void_average_z
_smtbx_masks_void_volume
_smtbx_masks_void_count_electrons
_smtbx_masks_void_content
1 0.000 0.000 0.500 1247.3 262.6 '12 CH3CN'
2 0.099 0.704 0.133 9.0 0.0 ?
3 0.132 0.498 0.408 12.0 1.1 ?
4 0.210 0.365 0.340 10.4 0.0 ?
5 0.417 0.215 0.015 143.0 25.6 '1 CH3CN'
6 0.583 0.785 0.985 143.0 34.9 '1 CH3CN'
7 0.790 0.635 0.660 10.4 0.0 ?
8 0.868 0.502 0.592 12.0 1.1 ?
9 0.901 0.296 0.867 9.0 0.0 ?
